data_1557251
loop_
_publ_author_name
'Peralta, Ricardo A.'
'Huxley, Michael T.'
'Young, Rosemary J.'
'Linder-Patton, Oliver M'
'Evans, Jack D.'
'Doonan, Christian J.'
'Sumby, Christopher J.'

_publ_section_title
;
 MOF matrix isolation: cooperative conformational mobility enables
 reliable single crystal transformations.
;
_journal_issue 0
_journal_name_full 'Faraday discussions'
_journal_page_first 84
_journal_page_last 99
_journal_paper_doi 10.1039/d0fd00012d
_journal_volume 225
_journal_year 2021
_chemical_formula_moiety 'C77 H66 Mn3 N12 O14 Rh, C2 Cl2 O2 Rh, 8(C4 H5)'
_chemical_formula_sum 'C111 H106 Cl2 Mn3 N12 O16 Rh2'
_chemical_formula_weight 2305.61
_space_group_crystal_system monoclinic
_space_group_IT_number 14
_space_group_name_Hall '-P 2ybc'
_space_group_name_H-M_alt 'P 1 21/c 1'
_atom_sites_solution_hydrogens geom
_atom_sites_solution_primary dual
_audit_creation_date 2020-01-15
_audit_creation_method
;
Olex2 1.2
(compiled 2018.05.29 svn.r3508 for OlexSys, GUI svn.r5506)
;
_audit_update_record
;
2020-01-15 deposited with the CCDC.	2020-02-04 downloaded from the CCDC.
;
_cell_angle_alpha 90
_cell_angle_beta 96.10(3)
_cell_angle_gamma 90
_cell_formula_units_Z 4
_cell_length_a 12.339(3)
_cell_length_b 33.798(7)
_cell_length_c 25.762(5)
_cell_measurement_reflns_used 136906
_cell_measurement_temperature 100(2)
_cell_measurement_theta_max 29.149
_cell_measurement_theta_min 0.998
_cell_volume 10683(4)
_computing_cell_refinement 'XDS (Kabsch, 1993)'
_computing_data_collection 'BluIce (McPhillips, 2002)'
_computing_data_reduction 'XDS (Kabsch, 1993)'
_computing_molecular_graphics 'Olex2 (Dolomanov et al., 2009)'
_computing_publication_material 'Olex2 (Dolomanov et al., 2009)'
_computing_structure_refinement 'ShelXL (Sheldrick, 2015)'
_computing_structure_solution 'ShelXT (Sheldrick, 2015)'
_diffrn_ambient_temperature 100.15
_diffrn_measured_fraction_theta_full 0.926
_diffrn_measured_fraction_theta_max 0.794
_diffrn_measurement_device_type 'ADSC Quantum 210r'
_diffrn_measurement_method 'Phi Scan'
_diffrn_radiation_monochromator 'Silicon Double Crystal'
_diffrn_radiation_type Synchrotron
_diffrn_radiation_wavelength 0.71092
_diffrn_reflns_av_R_equivalents 0.0904
_diffrn_reflns_av_unetI/netI 0.0611
_diffrn_reflns_Laue_measured_fraction_full 0.926
_diffrn_reflns_Laue_measured_fraction_max 0.794
_diffrn_reflns_limit_h_max 16
_diffrn_reflns_limit_h_min -16
_diffrn_reflns_limit_k_max 45
_diffrn_reflns_limit_k_min -45
_diffrn_reflns_limit_l_max 34
_diffrn_reflns_limit_l_min -35
_diffrn_reflns_number 136906
_diffrn_reflns_point_group_measured_fraction_full 0.926
_diffrn_reflns_point_group_measured_fraction_max 0.794
_diffrn_reflns_theta_full 27.000
_diffrn_reflns_theta_max 29.149
_diffrn_reflns_theta_min 0.998
_diffrn_standards_number 0
_exptl_absorpt_coefficient_mu 0.767
_exptl_absorpt_correction_type multi-scan
_exptl_absorpt_process_details 'XDS (Kabsch, 1993)'
_exptl_crystal_colour 'pale yellow'
_exptl_crystal_density_diffrn 1.434
_exptl_crystal_description plate
_exptl_crystal_F_000 4732
_exptl_crystal_size_max 0.66
_exptl_crystal_size_mid 0.32
_exptl_crystal_size_min 0.06
_refine_diff_density_max 2.123
_refine_diff_density_min -1.361
_refine_diff_density_rms 0.146
_refine_ls_extinction_method none
_refine_ls_goodness_of_fit_ref 1.033
_refine_ls_hydrogen_treatment constr
_refine_ls_matrix_type full
_refine_ls_number_parameters 1335
_refine_ls_number_reflns 22874
_refine_ls_number_restraints 0
_refine_ls_restrained_S_all 1.033
_refine_ls_R_factor_all 0.1554
_refine_ls_R_factor_gt 0.1033
_refine_ls_shift/su_max 0.001
_refine_ls_shift/su_mean 0.000
_refine_ls_structure_factor_coef Fsqd
_refine_ls_weighting_details 'w=1/[\s^2^(Fo^2^)+(0.1891P)^2^+27.2926P] where P=(Fo^2^+2Fc^2^)/3'
_refine_ls_weighting_scheme calc
_refine_ls_wR_factor_gt 0.2994
_refine_ls_wR_factor_ref 0.3403
_reflns_Friedel_coverage 0.000
_reflns_number_gt 12957
_reflns_number_total 22874
_reflns_threshold_expression 'I > 2\s(I)'
_cod_data_source_file d0fd00012d2.cif
_cod_data_source_block MnMOF-1[Rh(CO)2][RhCl2(CO)2](p-xylene)
_cod_depositor_comments 'Adding full bibliography for 1557244--1557251.cif.'
_cod_database_code 1557251
_shelx_shelxl_version_number 2014/7
_shelx_space_group_comment
;
The symmetry employed for this shelxl refinement is uniquely defined
by the following loop, which should always be used as a source of
symmetry information in preference to the above space-group names.
They are only intended as comments.
;
_shelx_estimated_absorpt_t_max 0.955
_shelx_estimated_absorpt_t_min 0.631
_olex2_refinement_description
;
1. Fixed Uiso
 At 1.2 times of:
  All C(H) groups, All C(H,H) groups
 At 1.5 times of:
  All C(H,H,H) groups
2.a Secondary CH2 refined with riding coordinates:
 C1A(H1AA,H1AB), C1B(H1BA,H1BB), C1C(H1CA,H1CB)
2.b Aromatic/amide H refined with riding coordinates:
 C32A(H32A), C32B(H32B), C32C(H32C), C33A(H33A), C33B(H33B), C33C(H33C),
 C35A(H35A), C35B(H35B), C35C(H35C), C36A(H36A), C36B(H36B), C36C(H36C),
 C42A(H42A), C42B(H42B), C42C(H42C), C43A(H43A), C43B(H43B), C43C(H43C),
 C45A(H45A), C45B(H45B), C45C(H45C), C46A(H46A), C46B(H46B), C46C(H46C),
 C72(H72), C73(H73), C75(H75), C76(H76), C82(H82), C83(H83), C85(H85), C86(H86),
  C92(H92), C93(H93), C95(H95), C96(H96), C102(H102), C106(H106), C112(H112),
 C113(H113)
2.c Idealised Me refined as rotating group:
 C117(H11A,H11B,H11C), C16A(H16A,H16B,H16C), C16B(H16D,H16E,H16F), C16C(H16G,
 H16H,H16I), C17A(H17A,H17B,H17C), C17B(H17D,H17E,H17F), C17C(H17G,H17H,H17I),
 C26A(H26A,H26B,H26C), C26B(H26D,H26E,H26F), C26C(H26G,H26H,H26I), C27A(H27A,
 H27B,H27C), C27B(H27D,H27E,H27F), C27C(H27G,H27H,H27I), C77(H77A,H77B,H77C),
 C78(H78A,H78B,H78C), C87(H87A,H87B,H87C), C88(H88A,H88B,H88C), C97(H97A,H97B,
 H97C), C98(H98A,H98B,H98C), C107(H10A,H10B,H10C)
;
_olex2_submission_special_instructions 'No special instructions were received'

loop_
_space_group_symop_operation_xyz
'x, y, z'
'-x, y+1/2, -z+1/2'
'-x, -y, -z'
'x, -y-1/2, z-1/2'

loop_
_atom_site_label
_atom_site_type_symbol
_atom_site_fract_x
_atom_site_fract_y
_atom_site_fract_z
_atom_site_U_iso_or_equiv
_atom_site_adp_type
_atom_site_occupancy
_atom_site_site_symmetry_order
_atom_site_calc_flag
_atom_site_refinement_flags_posn
Rh01 Rh 1.22348(6) 0.27352(2) 0.83519(3) 0.0674(2) Uani 1 1 d .
Mn1 Mn 0.66071(9) 0.57285(3) 0.79965(4) 0.0483(3) Uani 1 1 d .
Cl1 Cl 1.1435(3) 0.27440(10) 0.69137(12) 0.0951(9) Uani 1 1 d .
C1A C 0.8503(6) 0.6318(2) 0.3782(3) 0.0485(16) Uani 1 1 d .
H1AA H 0.7921 0.6393 0.3505 0.058 Uiso 1 1 calc R
H1AB H 0.8718 0.6557 0.3989 0.058 Uiso 1 1 calc R
C1B C 0.2552(6) 0.3442(2) 1.1405(3) 0.0489(16) Uani 1 1 d .
H1BA H 0.2353 0.3178 1.1257 0.059 Uiso 1 1 calc R
H1BB H 0.3153 0.3406 1.1688 0.059 Uiso 1 1 calc R
C1C C 1.0979(7) 0.2667(2) 0.9334(4) 0.061(2) Uani 1 1 d .
H1CA H 1.0620 0.2646 0.9658 0.073 Uiso 1 1 calc R
H1CB H 1.1775 0.2685 0.9432 0.073 Uiso 1 1 calc R
C117 C 0.8470(14) 0.4340(5) 0.4958(9) 0.163(8) Uani 1 1 d .
H11A H 0.7880 0.4406 0.5169 0.245 Uiso 1 1 calc GR
H11B H 0.8850 0.4103 0.5100 0.245 Uiso 1 1 calc GR
H11C H 0.8165 0.4290 0.4597 0.245 Uiso 1 1 calc GR
Rh2 Rh 1.26752(7) 0.27226(2) 0.62968(4) 0.0825(3) Uani 1 1 d .
Mn2 Mn 0.45508(9) 0.50535(3) 0.74931(4) 0.0475(3) Uani 1 1 d .
Cl2 Cl 1.1246(3) 0.26544(7) 0.56179(10) 0.0851(8) Uani 1 1 d .
Mn3 Mn 0.23642(9) 0.44376(3) 0.69714(4) 0.0472(3) Uani 1 1 d .
N11A N 0.8086(5) 0.60191(19) 0.4122(3) 0.0540(15) Uani 1 1 d .
N11B N 0.2916(5) 0.36956(18) 1.0998(3) 0.0517(15) Uani 1 1 d .
N11C N 1.0608(6) 0.3019(2) 0.9057(3) 0.0582(16) Uani 1 1 d .
N12A N 0.7528(5) 0.57042(19) 0.3896(2) 0.0519(15) Uani 1 1 d .
N12B N 0.3393(5) 0.40491(18) 1.1153(2) 0.0494(14) Uani 1 1 d .
N12C N 1.1020(6) 0.3090(2) 0.8588(3) 0.0618(17) Uani 1 1 d .
C13A C 0.7114(6) 0.5521(2) 0.4289(3) 0.0526(18) Uani 1 1 d .
C13B C 0.3578(6) 0.4231(2) 1.0713(3) 0.0527(18) Uani 1 1 d .
C13C C 1.0448(7) 0.3392(2) 0.8371(4) 0.062(2) Uani 1 1 d .
C14A C 0.7398(7) 0.5709(2) 0.4761(3) 0.0562(19) Uani 1 1 d .
C14B C 0.3221(6) 0.3992(2) 1.0266(3) 0.0509(17) Uani 1 1 d .
C14C C 0.9693(7) 0.3521(2) 0.8704(3) 0.0588(19) Uani 1 1 d .
C15A C 0.8054(6) 0.6030(2) 0.4647(3) 0.0556(19) Uani 1 1 d .
C15B C 0.2814(6) 0.3648(2) 1.0481(3) 0.0513(17) Uani 1 1 d .
C15C C 0.9817(7) 0.3279(2) 0.9136(4) 0.061(2) Uani 1 1 d .
C16A C 0.6438(7) 0.5151(3) 0.4198(3) 0.061(2) Uani 1 1 d .
H16A H 0.5666 0.5222 0.4137 0.091 Uiso 1 1 calc GR
H16B H 0.6556 0.4979 0.4505 0.091 Uiso 1 1 calc GR
H16C H 0.6654 0.5011 0.3892 0.091 Uiso 1 1 calc GR
C16B C 0.4102(8) 0.4630(3) 1.0723(3) 0.064(2) Uani 1 1 d .
H16D H 0.4256 0.4719 1.1085 0.096 Uiso 1 1 calc GR
H16E H 0.3609 0.4818 1.0529 0.096 Uiso 1 1 calc GR
H16F H 0.4784 0.4614 1.0561 0.096 Uiso 1 1 calc GR
C16C C 1.0627(9) 0.3545(3) 0.7843(4) 0.077(3) Uani 1 1 d .
H16G H 1.1245 0.3729 0.7874 0.116 Uiso 1 1 calc GR
H16H H 0.9970 0.3683 0.7691 0.116 Uiso 1 1 calc GR
H16I H 1.0782 0.3323 0.7617 0.116 Uiso 1 1 calc GR
C17A C 0.8624(8) 0.6335(3) 0.4993(3) 0.068(2) Uani 1 1 d .
H17A H 0.9403 0.6273 0.5049 0.102 Uiso 1 1 calc GR
H17B H 0.8320 0.6337 0.5330 0.102 Uiso 1 1 calc GR
H17C H 0.8523 0.6595 0.4829 0.102 Uiso 1 1 calc GR
C17B C 0.2380(8) 0.3287(3) 1.0205(3) 0.065(2) Uani 1 1 d .
H17D H 0.2661 0.3052 1.0398 0.097 Uiso 1 1 calc GR
H17E H 0.2610 0.3282 0.9853 0.097 Uiso 1 1 calc GR
H17F H 0.1582 0.3289 1.0183 0.097 Uiso 1 1 calc GR
C17C C 0.9179(8) 0.3267(3) 0.9586(4) 0.069(2) Uani 1 1 d .
H17G H 0.9126 0.2993 0.9706 0.104 Uiso 1 1 calc GR
H17H H 0.8446 0.3371 0.9484 0.104 Uiso 1 1 calc GR
H17I H 0.9539 0.3429 0.9870 0.104 Uiso 1 1 calc GR
N21A N 0.9428(5) 0.61681(18) 0.3547(2) 0.0495(14) Uani 1 1 d .
N21B N 0.1614(5) 0.36165(18) 1.1617(2) 0.0494(14) Uani 1 1 d .
N21C N 1.0739(6) 0.2317(2) 0.9017(3) 0.0587(16) Uani 1 1 d .
N22A N 0.9242(5) 0.58652(18) 0.3189(2) 0.0467(13) Uani 1 1 d .
N22B N 0.1799(5) 0.39516(19) 1.1913(2) 0.0515(14) Uani 1 1 d .
N22C N 1.1295(6) 0.2268(2) 0.8594(3) 0.0626(18) Uani 1 1 d .
C23A C 1.0241(6) 0.5767(2) 0.3068(3) 0.0516(17) Uani 1 1 d .
C23B C 0.0810(6) 0.4083(2) 1.2002(3) 0.0544(18) Uani 1 1 d .
C23C C 1.0889(8) 0.1940(3) 0.8364(4) 0.070(2) Uani 1 1 d .
C24A C 1.1042(6) 0.6006(2) 0.3335(3) 0.0514(17) Uani 1 1 d .
C24B C -0.0003(6) 0.3826(2) 1.1771(3) 0.0521(17) Uani 1 1 d .
C24C C 1.0065(7) 0.1785(3) 0.8635(3) 0.061(2) Uani 1 1 d .
C25A C 1.0493(6) 0.6259(2) 0.3642(3) 0.0526(18) Uani 1 1 d .
C25B C 0.0546(6) 0.3534(2) 1.1528(3) 0.0508(17) Uani 1 1 d .
C25C C 0.9987(7) 0.2036(2) 0.9056(3) 0.0573(19) Uani 1 1 d .
C26A C 1.0363(7) 0.5450(3) 0.2680(4) 0.063(2) Uani 1 1 d .
H26A H 1.0514 0.5198 0.2862 0.094 Uiso 1 1 calc GR
H26B H 1.0968 0.5515 0.2478 0.094 Uiso 1 1 calc GR
H26C H 0.9688 0.5427 0.2445 0.094 Uiso 1 1 calc GR
C26B C 0.0696(7) 0.4458(3) 1.2284(4) 0.065(2) Uani 1 1 d .
H26D H 0.1305 0.4486 1.2559 0.097 Uiso 1 1 calc GR
H26E H 0.0007 0.4457 1.2442 0.097 Uiso 1 1 calc GR
H26F H 0.0700 0.4680 1.2039 0.097 Uiso 1 1 calc GR
C26C C 1.1254(10) 0.1793(4) 0.7853(5) 0.090(3) Uani 1 1 d .
H26G H 1.1301 0.2017 0.7615 0.134 Uiso 1 1 calc GR
H26H H 1.0727 0.1600 0.7695 0.134 Uiso 1 1 calc GR
H26I H 1.1972 0.1668 0.7921 0.134 Uiso 1 1 calc GR
C27A C 1.0908(7) 0.6564(3) 0.4025(4) 0.063(2) Uani 1 1 d .
H27A H 1.0531 0.6815 0.3941 0.094 Uiso 1 1 calc GR
H27B H 1.1692 0.6599 0.4010 0.094 Uiso 1 1 calc GR
H27C H 1.0775 0.6479 0.4376 0.094 Uiso 1 1 calc GR
C27B C 0.0110(7) 0.3189(2) 1.1205(4) 0.060(2) Uani 1 1 d .
H27D H 0.0395 0.3197 1.0865 0.090 Uiso 1 1 calc GR
H27E H -0.0687 0.3201 1.1156 0.090 Uiso 1 1 calc GR
H27F H 0.0339 0.2942 1.1384 0.090 Uiso 1 1 calc GR
C27C C 0.9246(8) 0.2022(3) 0.9470(3) 0.066(2) Uani 1 1 d .
H27G H 0.9672 0.2041 0.9813 0.099 Uiso 1 1 calc GR
H27H H 0.8840 0.1772 0.9446 0.099 Uiso 1 1 calc GR
H27I H 0.8733 0.2244 0.9426 0.099 Uiso 1 1 calc GR
C31A C 0.7101(6) 0.5610(3) 0.5286(3) 0.0559(19) Uani 1 1 d .
C31B C 0.3215(6) 0.4095(2) 0.9716(3) 0.0517(17) Uani 1 1 d .
C31C C 0.8916(7) 0.3858(2) 0.8597(4) 0.063(2) Uani 1 1 d .
C32A C 0.6016(8) 0.5568(3) 0.5373(3) 0.065(2) Uani 1 1 d .
H32A H 0.5464 0.5578 0.5086 0.078 Uiso 1 1 calc R
C32B C 0.4075(7) 0.4293(3) 0.9526(3) 0.059(2) Uani 1 1 d .
H32B H 0.4723 0.4340 0.9752 0.071 Uiso 1 1 calc R
C32C C 0.9099(7) 0.4218(3) 0.8840(3) 0.060(2) Uani 1 1 d .
H32C H 0.9688 0.4247 0.9106 0.071 Uiso 1 1 calc R
C33A C 0.5730(8) 0.5511(3) 0.5875(4) 0.065(2) Uani 1 1 d .
H33A H 0.4988 0.5470 0.5929 0.078 Uiso 1 1 calc R
C33B C 0.4012(7) 0.4425(2) 0.9015(3) 0.0560(19) Uani 1 1 d .
H33B H 0.4611 0.4562 0.8894 0.067 Uiso 1 1 calc R
C33C C 0.8426(7) 0.4538(2) 0.8700(3) 0.0580(19) Uani 1 1 d .
H33C H 0.8563 0.4785 0.8868 0.070 Uiso 1 1 calc R
C34A C 0.6526(7) 0.5513(3) 0.6299(3) 0.059(2) Uani 1 1 d .
C34B C 0.3073(7) 0.4358(2) 0.8676(3) 0.0552(18) Uani 1 1 d .
C34C C 0.7564(7) 0.4500(2) 0.8319(3) 0.0574(19) Uani 1 1 d .
C35A C 0.7584(7) 0.5524(3) 0.6211(3) 0.064(2) Uani 1 1 d .
H35A H 0.8132 0.5503 0.6499 0.077 Uiso 1 1 calc R
C35B C 0.2226(7) 0.4153(2) 0.8855(3) 0.0557(19) Uani 1 1 d .
H35B H 0.1595 0.4096 0.8623 0.067 Uiso 1 1 calc R
C35C C 0.7366(8) 0.4134(3) 0.8083(4) 0.068(2) Uani 1 1 d .
H35C H 0.6756 0.4102 0.7829 0.081 Uiso 1 1 calc R
C36A C 0.7895(8) 0.5565(3) 0.5708(4) 0.072(2) Uani 1 1 d .
H36A H 0.8645 0.5563 0.5654 0.086 Uiso 1 1 calc R
C36B C 0.2279(7) 0.4031(2) 0.9361(3) 0.059(2) Uani 1 1 d .
H36B H 0.1670 0.3898 0.9477 0.070 Uiso 1 1 calc R
C36C C 0.8040(8) 0.3819(3) 0.8211(4) 0.068(2) Uani 1 1 d .
H36C H 0.7910 0.3573 0.8036 0.082 Uiso 1 1 calc R
C37A C 0.6194(6) 0.5500(3) 0.6846(3) 0.0550(18) Uani 1 1 d .
C37B C 0.3023(6) 0.4515(2) 0.8133(3) 0.0510(17) Uani 1 1 d .
C37C C 0.6867(6) 0.4849(2) 0.8140(3) 0.0524(18) Uani 1 1 d .
O38A O 0.6821(5) 0.5644(2) 0.7204(2) 0.0680(16) Uani 1 1 d .
O38B O 0.3665(5) 0.47890(17) 0.8049(2) 0.0591(13) Uani 1 1 d .
O38C O 0.7246(4) 0.51866(16) 0.8272(2) 0.0569(13) Uani 1 1 d .
O39A O 0.5325(5) 0.53287(18) 0.6899(2) 0.0640(15) Uani 1 1 d .
O39B O 0.2326(4) 0.43684(17) 0.7788(2) 0.0557(13) Uani 1 1 d .
O39C O 0.5993(4) 0.47882(16) 0.7860(2) 0.0598(14) Uani 1 1 d .
C41A C 1.2227(7) 0.5981(2) 0.3293(3) 0.0566(19) Uani 1 1 d .
C41B C -0.1191(6) 0.3869(2) 1.1799(3) 0.0554(18) Uani 1 1 d .
C41C C 0.9470(8) 0.1410(3) 0.8512(4) 0.065(2) Uani 1 1 d .
C42A C 1.2833(6) 0.6310(2) 0.3160(3) 0.0533(18) Uani 1 1 d .
H42A H 1.2497 0.6563 0.3120 0.064 Uiso 1 1 calc R
C42B C -0.1845(6) 0.3555(2) 1.1926(3) 0.0562(19) Uani 1 1 d .
H42B H -0.1539 0.3298 1.1976 0.067 Uiso 1 1 calc R
C42C C 1.0009(8) 0.1056(3) 0.8543(4) 0.071(2) Uani 1 1 d .
H42C H 1.0771 0.1051 0.8646 0.086 Uiso 1 1 calc R
C43A C 1.3933(6) 0.6265(2) 0.3088(3) 0.0541(18) Uani 1 1 d .
H43A H 1.4342 0.6488 0.2999 0.065 Uiso 1 1 calc R
C43B C -0.2923(7) 0.3614(2) 1.1980(3) 0.059(2) Uani 1 1 d .
H43B H -0.3354 0.3395 1.2067 0.071 Uiso 1 1 calc R
C43C C 0.9451(7) 0.0700(3) 0.8424(4) 0.065(2) Uani 1 1 d .
H43C H 0.9833 0.0456 0.8457 0.077 Uiso 1 1 calc R
C44A C 1.4437(6) 0.5896(2) 0.3144(3) 0.0537(18) Uani 1 1 d .
C44B C -0.3418(7) 0.3993(2) 1.1908(3) 0.0514(17) Uani 1 1 d .
C44C C 0.8370(8) 0.0704(3) 0.8261(3) 0.063(2) Uani 1 1 d .
C45A C 1.3836(7) 0.5577(2) 0.3309(4) 0.060(2) Uani 1 1 d .
H45A H 1.4176 0.5327 0.3368 0.072 Uiso 1 1 calc R
C45B C -0.2761(6) 0.4297(2) 1.1758(3) 0.0541(18) Uani 1 1 d .
H45B H -0.3068 0.4552 1.1692 0.065 Uiso 1 1 calc R
C45C C 0.7817(8) 0.1057(3) 0.8219(4) 0.071(2) Uani 1 1 d .
H45C H 0.7062 0.1060 0.8099 0.085 Uiso 1 1 calc R
C46A C 1.2763(7) 0.5623(2) 0.3387(4) 0.061(2) Uani 1 1 d .
H46A H 1.2376 0.5405 0.3509 0.073 Uiso 1 1 calc R
C46B C -0.1670(6) 0.4237(2) 1.1702(3) 0.0536(18) Uani 1 1 d .
H46B H -0.1243 0.4451 1.1597 0.064 Uiso 1 1 calc R
C46C C 0.8364(8) 0.1417(3) 0.8354(4) 0.072(2) Uani 1 1 d .
H46C H 0.7976 0.1660 0.8336 0.086 Uiso 1 1 calc R
C47A C 1.5574(7) 0.5838(2) 0.3045(3) 0.0557(19) Uani 1 1 d .
C47B C -0.4550(6) 0.4061(2) 1.2005(3) 0.0513(17) Uani 1 1 d .
C47C C 0.7769(7) 0.0320(3) 0.8097(3) 0.0557(19) Uani 1 1 d .
O48A O 1.6229(4) 0.61203(16) 0.3020(2) 0.0564(13) Uani 1 1 d .
O48B O -0.4888(4) 0.44235(15) 1.19897(19) 0.0500(12) Uani 1 1 d .
O48C O 0.6830(5) 0.03553(17) 0.7888(2) 0.0624(14) Uani 1 1 d .
O49A O 1.5901(4) 0.54764(16) 0.29956(19) 0.0510(12) Uani 1 1 d .
O49B O -0.5182(4) 0.37867(16) 1.2079(2) 0.0560(13) Uani 1 1 d .
O49C O 0.8285(5) 0.00037(16) 0.8184(2) 0.0595(14) Uani 1 1 d .
C60 C 1.3076(9) 0.3181(4) 0.8184(5) 0.084(3) Uani 1 1 d .
O61 O 1.3597(7) 0.3437(2) 0.8110(4) 0.099(2) Uani 1 1 d .
C62 C 1.3323(10) 0.2414(4) 0.8136(6) 0.094(3) Uani 1 1 d .
O63 O 1.3979(10) 0.2227(3) 0.8000(6) 0.154(5) Uani 1 1 d .
C64 C 1.3690(11) 0.2811(4) 0.6853(7) 0.106(4) Uani 1 1 d .
O65 O 1.4375(9) 0.2878(3) 0.7195(5) 0.120(3) Uani 1 1 d .
C66 C 1.3607(17) 0.2702(5) 0.5832(6) 0.136(7) Uani 1 1 d .
O67 O 1.4328(11) 0.2613(4) 0.5558(6) 0.159(5) Uani 1 1 d .
C71 C 1.5057(14) 0.1454(4) 0.8960(6) 0.112(4) Uani 1 1 d .
C72 C 1.5990(13) 0.1375(5) 0.9277(7) 0.126(5) Uani 1 1 d .
H72 H 1.6642 0.1326 0.9122 0.151 Uiso 1 1 calc R
C73 C 1.6024(13) 0.1364(5) 0.9810(7) 0.122(5) Uani 1 1 d .
H73 H 1.6673 0.1275 1.0006 0.146 Uiso 1 1 calc R
C74 C 1.5180(14) 0.1472(4) 1.0067(6) 0.106(4) Uani 1 1 d .
C75 C 1.4193(14) 0.1588(4) 0.9733(6) 0.115(4) Uani 1 1 d .
H75 H 1.3565 0.1670 0.9889 0.138 Uiso 1 1 calc R
C76 C 1.4165(15) 0.1582(4) 0.9202(6) 0.118(5) Uani 1 1 d .
H76 H 1.3525 0.1667 0.8995 0.141 Uiso 1 1 calc R
C77 C 1.5022(15) 0.1417(5) 0.8389(6) 0.129(5) Uani 1 1 d .
H77A H 1.5516 0.1611 0.8258 0.193 Uiso 1 1 calc GR
H77B H 1.4277 0.1465 0.8229 0.193 Uiso 1 1 calc GR
H77C H 1.5249 0.1150 0.8300 0.193 Uiso 1 1 calc GR
C78 C 1.5174(18) 0.1453(6) 1.0635(7) 0.161(7) Uani 1 1 d .
H78A H 1.5641 0.1235 1.0774 0.242 Uiso 1 1 calc GR
H78B H 1.4428 0.1409 1.0720 0.242 Uiso 1 1 calc GR
H78C H 1.5450 0.1703 1.0791 0.242 Uiso 1 1 calc GR
C81 C 1.7622(12) 0.2524(3) 0.6646(9) 0.127(6) Uani 1 1 d .
C82 C 1.8586(13) 0.2607(3) 0.6956(9) 0.122(5) Uani 1 1 d .
H82 H 1.9228 0.2644 0.6788 0.146 Uiso 1 1 calc R
C83 C 1.8664(11) 0.2637(4) 0.7495(8) 0.111(5) Uani 1 1 d .
H83 H 1.9354 0.2687 0.7684 0.134 Uiso 1 1 calc R
C84 C 1.7798(13) 0.2598(4) 0.7753(9) 0.119(5) Uani 1 1 d .
C85 C 1.6826(13) 0.2512(4) 0.7473(8) 0.116(5) Uani 1 1 d .
H85 H 1.6196 0.2479 0.7651 0.140 Uiso 1 1 calc R
C86 C 1.6742(11) 0.2473(4) 0.6963(10) 0.130(7) Uani 1 1 d .
H86 H 1.6046 0.2407 0.6791 0.156 Uiso 1 1 calc R
C87 C 1.7521(15) 0.2477(5) 0.6052(8) 0.138(6) Uani 1 1 d .
H87A H 1.8232 0.2525 0.5927 0.207 Uiso 1 1 calc GR
H87B H 1.6990 0.2669 0.5892 0.207 Uiso 1 1 calc GR
H87C H 1.7277 0.2209 0.5958 0.207 Uiso 1 1 calc GR
C88 C 1.7857(16) 0.2633(5) 0.8348(9) 0.146(7) Uani 1 1 d .
H88A H 1.8616 0.2607 0.8500 0.219 Uiso 1 1 calc GR
H88B H 1.7419 0.2423 0.8485 0.219 Uiso 1 1 calc GR
H88C H 1.7574 0.2891 0.8441 0.219 Uiso 1 1 calc GR
C91 C -0.3356(11) 0.3807(5) 0.9929(6) 0.103(4) Uani 1 1 d .
C92 C -0.3667(16) 0.3545(7) 1.0273(9) 0.162(8) Uani 1 1 d .
H92 H -0.3486 0.3574 1.0639 0.195 Uiso 1 1 calc R
C93 C -0.429(2) 0.3217(8) 1.0050(10) 0.203(11) Uani 1 1 d .
H93 H -0.4656 0.3049 1.0273 0.243 Uiso 1 1 calc R
C94 C -0.4382(16) 0.3140(8) 0.9525(8) 0.170(9) Uani 1 1 d .
C95 C -0.4017(14) 0.3407(6) 0.9221(8) 0.135(6) Uani 1 1 d .
H95 H -0.4087 0.3357 0.8856 0.162 Uiso 1 1 calc R
C96 C -0.3538(12) 0.3754(5) 0.9399(7) 0.116(5) Uani 1 1 d .
H96 H -0.3341 0.3952 0.9163 0.140 Uiso 1 1 calc R
C97 C -0.2786(15) 0.4178(5) 1.0143(8) 0.147(6) Uani 1 1 d .
H97A H -0.3224 0.4305 1.0391 0.220 Uiso 1 1 calc GR
H97B H -0.2695 0.4361 0.9855 0.220 Uiso 1 1 calc GR
H97C H -0.2069 0.4109 1.0320 0.220 Uiso 1 1 calc GR
C98 C -0.479(2) 0.2733(7) 0.9331(12) 0.217(12) Uani 1 1 d .
H98A H -0.4837 0.2725 0.8949 0.326 Uiso 1 1 calc GR
H98B H -0.5519 0.2686 0.9441 0.326 Uiso 1 1 calc GR
H98C H -0.4291 0.2528 0.9478 0.326 Uiso 1 1 calc GR
C101 C 0.0248(9) 0.4664(3) 1.0312(4) 0.073(2) Uani 1 1 d .
C102 C 0.0942(9) 0.4799(3) 0.9969(4) 0.078(3) Uani 1 1 d .
H102 H 0.1600 0.4660 0.9935 0.094 Uiso 1 1 calc R
C106 C -0.0702(9) 0.4868(3) 1.0327(5) 0.085(3) Uani 1 1 d .
H106 H -0.1216 0.4777 1.0549 0.102 Uiso 1 1 calc R
C107 C 0.0535(10) 0.4309(3) 1.0637(5) 0.095(4) Uani 1 1 d .
H10A H 0.0858 0.4392 1.0984 0.143 Uiso 1 1 calc GR
H10B H 0.1060 0.4147 1.0471 0.143 Uiso 1 1 calc GR
H10C H -0.0124 0.4153 1.0671 0.143 Uiso 1 1 calc GR
C111 C 0.9260(9) 0.4680(4) 0.4969(6) 0.090(3) Uani 1 1 d .
C112 C 0.9335(10) 0.4931(4) 0.4563(5) 0.094(4) Uani 1 1 d .
H112 H 0.8865 0.4890 0.4252 0.112 Uiso 1 1 calc R
C113 C 1.0063(11) 0.5246(4) 0.4579(5) 0.098(4) Uani 1 1 d .
H113 H 1.0094 0.5409 0.4281 0.118 Uiso 1 1 calc R

loop_
_atom_site_aniso_label
_atom_site_aniso_U_11
_atom_site_aniso_U_22
_atom_site_aniso_U_33
_atom_site_aniso_U_23
_atom_site_aniso_U_13
_atom_site_aniso_U_12
Rh01 0.0631(4) 0.0577(4) 0.0839(5) -0.0019(3) 0.0188(4) -0.0027(3)
Mn1 0.0458(6) 0.0507(6) 0.0494(6) 0.0002(5) 0.0099(5) -0.0016(5)
Cl1 0.0922(19) 0.114(2) 0.0813(18) -0.0078(15) 0.0191(14) -0.0179(16)
C1A 0.051(4) 0.045(4) 0.053(4) 0.001(3) 0.019(3) -0.008(3)
C1B 0.049(4) 0.048(4) 0.052(4) 0.000(3) 0.013(3) 0.007(3)
C1C 0.061(5) 0.051(4) 0.070(5) -0.002(4) 0.004(4) -0.001(4)
C117 0.117(12) 0.096(10) 0.26(2) 0.051(13) -0.042(14) -0.009(9)
Rh2 0.0796(6) 0.0631(5) 0.1093(7) 0.0051(4) 0.0314(5) 0.0049(4)
Mn2 0.0441(6) 0.0490(6) 0.0506(6) 0.0023(5) 0.0099(5) -0.0019(5)
Cl2 0.131(2) 0.0556(12) 0.0706(15) -0.0022(11) 0.0208(14) 0.0059(13)
Mn3 0.0443(6) 0.0499(6) 0.0486(6) 0.0016(5) 0.0101(5) -0.0014(5)
N11A 0.050(4) 0.048(3) 0.067(4) 0.002(3) 0.020(3) -0.002(3)
N11B 0.055(4) 0.044(3) 0.060(4) -0.001(3) 0.020(3) -0.001(3)
N11C 0.060(4) 0.056(4) 0.059(4) 0.005(3) 0.007(3) -0.001(3)
N12A 0.054(4) 0.052(4) 0.051(4) -0.004(3) 0.012(3) -0.010(3)
N12B 0.048(3) 0.048(3) 0.054(4) -0.003(3) 0.011(3) -0.004(3)
N12C 0.069(4) 0.055(4) 0.061(4) 0.000(3) 0.008(3) -0.003(3)
C13A 0.052(4) 0.057(4) 0.051(4) 0.005(3) 0.012(3) -0.006(3)
C13B 0.054(4) 0.059(5) 0.047(4) 0.000(3) 0.013(3) -0.001(3)
C13C 0.066(5) 0.046(4) 0.073(6) 0.000(4) 0.008(4) 0.000(4)
C14A 0.058(5) 0.057(5) 0.056(5) -0.001(4) 0.021(4) 0.000(4)
C14B 0.050(4) 0.051(4) 0.053(4) 0.000(3) 0.011(3) 0.002(3)
C14C 0.066(5) 0.054(4) 0.055(5) -0.001(4) 0.001(4) -0.005(4)
C15A 0.048(4) 0.054(4) 0.067(5) -0.007(4) 0.017(4) -0.001(3)
C15B 0.044(4) 0.053(4) 0.058(5) -0.004(3) 0.007(3) -0.003(3)
C15C 0.059(5) 0.047(4) 0.075(6) 0.004(4) 0.005(4) -0.002(4)
C16A 0.065(5) 0.061(5) 0.058(5) 0.000(4) 0.015(4) -0.007(4)
C16B 0.071(5) 0.060(5) 0.062(5) -0.001(4) 0.016(4) -0.012(4)
C16C 0.083(7) 0.068(6) 0.083(7) -0.001(5) 0.020(5) 0.003(5)
C17A 0.073(6) 0.077(6) 0.054(5) -0.010(4) 0.012(4) -0.009(5)
C17B 0.085(6) 0.054(5) 0.057(5) -0.004(4) 0.011(4) -0.013(4)
C17C 0.074(6) 0.065(5) 0.072(6) -0.001(4) 0.018(5) 0.014(4)
N21A 0.044(3) 0.049(3) 0.057(4) 0.001(3) 0.011(3) -0.001(3)
N21B 0.055(4) 0.042(3) 0.055(4) -0.004(3) 0.019(3) -0.006(3)
N21C 0.062(4) 0.062(4) 0.052(4) 0.000(3) 0.007(3) 0.000(3)
N22A 0.049(3) 0.046(3) 0.046(3) -0.004(3) 0.006(3) -0.003(3)
N22B 0.049(3) 0.054(4) 0.053(4) 0.001(3) 0.012(3) -0.001(3)
N22C 0.065(4) 0.062(4) 0.063(4) -0.007(3) 0.015(3) -0.003(3)
C23A 0.045(4) 0.058(4) 0.053(4) 0.004(3) 0.009(3) -0.006(3)
C23B 0.037(4) 0.063(5) 0.067(5) -0.002(4) 0.018(3) 0.001(3)
C23C 0.074(6) 0.053(5) 0.084(6) -0.005(4) 0.015(5) 0.000(4)
C24A 0.051(4) 0.046(4) 0.059(4) 0.002(3) 0.015(3) 0.005(3)
C24B 0.047(4) 0.052(4) 0.059(5) 0.003(4) 0.009(3) 0.001(3)
C24C 0.057(5) 0.058(5) 0.068(5) 0.002(4) 0.010(4) 0.001(4)
C25A 0.052(4) 0.048(4) 0.060(5) 0.004(3) 0.014(3) -0.004(3)
C25B 0.054(4) 0.044(4) 0.057(4) 0.003(3) 0.018(3) 0.004(3)
C25C 0.062(5) 0.041(4) 0.070(5) 0.001(4) 0.011(4) -0.004(3)
C26A 0.055(5) 0.061(5) 0.075(6) -0.010(4) 0.021(4) -0.007(4)
C26B 0.045(4) 0.066(5) 0.086(6) -0.022(5) 0.016(4) -0.006(4)
C26C 0.093(8) 0.083(7) 0.097(8) -0.024(6) 0.035(6) -0.009(6)
C27A 0.052(5) 0.062(5) 0.076(6) -0.014(4) 0.012(4) -0.009(4)
C27B 0.053(4) 0.055(5) 0.074(5) -0.004(4) 0.016(4) -0.009(4)
C27C 0.081(6) 0.055(5) 0.062(5) 0.000(4) 0.011(4) 0.003(4)
C31A 0.047(4) 0.071(5) 0.051(4) 0.000(4) 0.008(3) -0.001(4)
C31B 0.051(4) 0.052(4) 0.053(4) -0.005(3) 0.013(3) -0.002(3)
C31C 0.059(5) 0.047(4) 0.085(6) 0.011(4) 0.012(4) 0.005(4)
C32A 0.064(5) 0.077(6) 0.054(5) -0.002(4) 0.012(4) -0.005(4)
C32B 0.058(5) 0.066(5) 0.054(5) -0.009(4) 0.010(4) -0.009(4)
C32C 0.052(4) 0.063(5) 0.063(5) -0.005(4) 0.000(4) -0.004(4)
C33A 0.064(5) 0.061(5) 0.072(6) -0.008(4) 0.022(4) -0.010(4)
C33B 0.054(4) 0.056(4) 0.060(5) 0.001(4) 0.012(4) -0.009(4)
C33C 0.058(5) 0.054(4) 0.063(5) -0.003(4) 0.010(4) -0.001(4)
C34A 0.053(4) 0.069(5) 0.056(5) -0.003(4) 0.014(4) -0.014(4)
C34B 0.054(4) 0.055(4) 0.059(5) -0.002(4) 0.017(4) -0.001(3)
C34C 0.065(5) 0.048(4) 0.060(5) -0.004(4) 0.011(4) -0.005(4)
C35A 0.056(5) 0.082(6) 0.054(5) 0.001(4) 0.004(4) 0.000(4)
C35B 0.058(5) 0.060(5) 0.049(4) 0.002(4) 0.007(3) -0.009(4)
C35C 0.062(5) 0.057(5) 0.083(6) 0.000(4) 0.001(4) 0.004(4)
C36A 0.065(5) 0.071(6) 0.083(6) 0.008(5) 0.026(5) 0.001(4)
C36B 0.059(5) 0.058(5) 0.062(5) -0.006(4) 0.014(4) -0.009(4)
C36C 0.068(6) 0.052(5) 0.083(6) -0.004(4) 0.005(5) -0.002(4)
C37A 0.049(4) 0.065(5) 0.052(4) 0.003(4) 0.011(3) -0.003(4)
C37B 0.054(4) 0.045(4) 0.056(4) 0.003(3) 0.015(4) 0.003(3)
C37C 0.053(4) 0.049(4) 0.057(4) 0.002(3) 0.015(4) 0.002(3)
O38A 0.066(4) 0.082(4) 0.057(3) -0.001(3) 0.014(3) -0.016(3)
O38B 0.064(3) 0.060(3) 0.055(3) 0.000(3) 0.013(3) -0.009(3)
O38C 0.050(3) 0.048(3) 0.072(4) 0.000(3) 0.007(3) 0.003(2)
O39A 0.069(4) 0.066(4) 0.059(3) -0.003(3) 0.020(3) -0.013(3)
O39B 0.052(3) 0.068(3) 0.047(3) 0.000(3) 0.007(2) 0.000(3)
O39C 0.045(3) 0.054(3) 0.079(4) -0.001(3) 0.001(3) 0.004(2)
C41A 0.055(4) 0.054(4) 0.062(5) -0.008(4) 0.015(4) -0.004(4)
C41B 0.050(4) 0.059(5) 0.059(5) -0.002(4) 0.014(3) 0.000(4)
C41C 0.067(5) 0.061(5) 0.069(5) -0.007(4) 0.015(4) -0.007(4)
C42A 0.051(4) 0.051(4) 0.059(5) -0.004(3) 0.010(3) 0.001(3)
C42B 0.054(4) 0.050(4) 0.066(5) 0.001(4) 0.011(4) 0.007(3)
C42C 0.058(5) 0.060(5) 0.098(7) -0.011(5) 0.018(5) -0.006(4)
C43A 0.054(4) 0.048(4) 0.061(5) -0.004(3) 0.009(4) -0.005(3)
C43B 0.060(5) 0.049(4) 0.070(5) 0.000(4) 0.016(4) -0.003(4)
C43C 0.056(5) 0.059(5) 0.080(6) -0.012(4) 0.011(4) -0.003(4)
C44A 0.052(4) 0.052(4) 0.058(5) -0.007(3) 0.010(3) -0.003(3)
C44B 0.063(5) 0.049(4) 0.044(4) 0.000(3) 0.012(3) 0.000(3)
C44C 0.069(5) 0.059(5) 0.063(5) -0.007(4) 0.017(4) -0.006(4)
C45A 0.054(5) 0.046(4) 0.080(6) -0.003(4) 0.016(4) 0.001(3)
C45B 0.054(4) 0.057(4) 0.051(4) 0.002(4) 0.008(3) 0.000(4)
C45C 0.058(5) 0.064(5) 0.090(7) -0.009(5) 0.000(5) 0.002(4)
C46A 0.051(4) 0.050(4) 0.083(6) 0.000(4) 0.016(4) -0.004(3)
C46B 0.046(4) 0.052(4) 0.065(5) -0.003(4) 0.017(3) -0.003(3)
C46C 0.074(6) 0.056(5) 0.086(6) -0.007(5) 0.006(5) 0.006(4)
C47A 0.066(5) 0.056(5) 0.046(4) -0.003(3) 0.010(4) -0.010(4)
C47B 0.053(4) 0.061(5) 0.041(4) 0.000(3) 0.008(3) -0.004(4)
C47C 0.052(5) 0.061(5) 0.056(5) -0.005(4) 0.015(4) -0.003(4)
O48A 0.050(3) 0.059(3) 0.061(3) 0.004(3) 0.006(2) 0.002(2)
O48B 0.049(3) 0.054(3) 0.048(3) -0.001(2) 0.012(2) -0.002(2)
O48C 0.054(3) 0.057(3) 0.075(4) 0.000(3) 0.004(3) -0.004(3)
O49A 0.047(3) 0.057(3) 0.050(3) -0.001(2) 0.008(2) 0.003(2)
O49B 0.050(3) 0.056(3) 0.063(3) 0.002(3) 0.011(2) -0.003(2)
O49C 0.064(3) 0.046(3) 0.071(4) 0.000(3) 0.018(3) 0.001(3)
C60 0.075(7) 0.082(7) 0.097(8) -0.006(6) 0.027(6) 0.000(6)
O61 0.083(5) 0.083(5) 0.137(7) 0.003(5) 0.038(5) -0.020(4)
C62 0.087(8) 0.076(7) 0.124(10) 0.012(7) 0.028(7) 0.003(6)
O63 0.133(9) 0.084(6) 0.267(15) 0.008(7) 0.121(10) 0.025(6)
C64 0.077(8) 0.075(7) 0.165(14) 0.011(8) 0.004(9) 0.003(6)
O65 0.093(6) 0.107(7) 0.159(9) 0.014(6) 0.006(6) -0.014(5)
C66 0.187(17) 0.140(13) 0.088(9) -0.025(8) 0.045(10) -0.074(12)
O67 0.169(11) 0.141(10) 0.186(12) 0.000(8) 0.104(10) 0.008(8)
C71 0.139(13) 0.100(9) 0.099(10) -0.002(7) 0.020(9) 0.012(9)
C72 0.093(10) 0.163(15) 0.121(12) -0.032(10) 0.008(9) 0.031(9)
C73 0.100(10) 0.129(12) 0.134(13) -0.016(10) -0.001(9) 0.014(9)
C74 0.135(12) 0.088(8) 0.096(9) -0.002(7) 0.018(9) -0.002(8)
C75 0.135(13) 0.093(9) 0.120(12) -0.014(8) 0.023(10) -0.014(8)
C76 0.146(13) 0.105(10) 0.106(11) -0.008(8) 0.032(9) -0.017(9)
C77 0.157(14) 0.109(11) 0.116(12) -0.001(9) -0.005(10) 0.008(10)
C78 0.19(2) 0.152(16) 0.143(16) 0.013(12) 0.007(13) 0.032(14)
C81 0.086(9) 0.049(6) 0.24(2) 0.000(9) -0.020(11) 0.004(6)
C82 0.119(12) 0.052(6) 0.186(17) -0.011(8) -0.019(11) 0.012(7)
C83 0.074(8) 0.064(7) 0.189(17) 0.006(9) -0.018(10) 0.002(6)
C84 0.089(10) 0.066(7) 0.197(18) 0.009(9) -0.010(11) 0.011(6)
C85 0.094(10) 0.089(9) 0.158(15) -0.014(9) -0.023(10) -0.003(7)
C86 0.068(8) 0.078(8) 0.24(2) -0.011(11) -0.031(11) -0.002(6)
C87 0.144(14) 0.095(10) 0.172(17) -0.040(11) 0.005(12) -0.005(9)
C88 0.153(16) 0.084(9) 0.19(2) 0.010(11) -0.018(14) 0.000(9)
C91 0.085(8) 0.119(11) 0.105(10) -0.004(8) 0.015(7) 0.018(7)
C92 0.135(15) 0.18(2) 0.166(17) 0.065(16) 0.000(13) -0.032(14)
C93 0.25(3) 0.19(2) 0.17(2) 0.041(17) 0.017(19) -0.09(2)
C94 0.137(15) 0.25(3) 0.115(14) 0.067(16) -0.025(11) -0.064(16)
C95 0.112(12) 0.155(16) 0.139(14) 0.010(12) 0.018(10) -0.019(11)
C96 0.083(9) 0.127(12) 0.143(14) 0.015(10) 0.029(8) 0.016(8)
C97 0.125(13) 0.129(13) 0.190(18) -0.025(13) 0.035(12) -0.011(11)
C98 0.20(2) 0.17(2) 0.27(3) -0.01(2) -0.01(2) -0.078(19)
C101 0.080(6) 0.063(5) 0.078(6) 0.005(5) 0.017(5) 0.009(5)
C102 0.076(6) 0.073(6) 0.086(7) 0.000(5) 0.014(5) 0.016(5)
C106 0.081(7) 0.085(7) 0.095(8) 0.017(6) 0.033(6) 0.016(6)
C107 0.098(8) 0.081(7) 0.111(9) 0.025(6) 0.035(7) 0.018(6)
C111 0.069(6) 0.082(7) 0.119(10) 0.008(7) 0.008(6) 0.004(5)
C112 0.083(8) 0.088(8) 0.108(9) -0.023(7) 0.001(6) 0.027(6)
C113 0.094(8) 0.118(10) 0.086(8) 0.018(7) 0.018(7) 0.023(8)

loop_
_atom_type_symbol
_atom_type_description
_atom_type_scat_dispersion_real
_atom_type_scat_dispersion_imag
_atom_type_scat_source
C C 0.0033 0.0016 'International Tables Vol C Tables 4.2.6.8 and 6.1.1.4'
H H 0.0000 0.0000 'International Tables Vol C Tables 4.2.6.8 and 6.1.1.4'
N N 0.0061 0.0033 'International Tables Vol C Tables 4.2.6.8 and 6.1.1.4'
O O 0.0106 0.0060 'International Tables Vol C Tables 4.2.6.8 and 6.1.1.4'
Mn Mn 0.3368 0.7283 'International Tables Vol C Tables 4.2.6.8 and 6.1.1.4'
Rh Rh -1.1178 0.9187 'International Tables Vol C Tables 4.2.6.8 and 6.1.1.4'
Cl Cl 0.1484 0.1585 'International Tables Vol C Tables 4.2.6.8 and 6.1.1.4'

loop_
_geom_angle_atom_site_label_1
_geom_angle_atom_site_label_2
_geom_angle_atom_site_label_3
_geom_angle
_geom_angle_site_symmetry_1
_geom_angle_site_symmetry_3
N12C Rh01 N22C 84.7(3) . .
C60 Rh01 N12C 92.2(4) . .
C60 Rh01 N22C 175.4(4) . .
C62 Rh01 N12C 179.6(5) . .
C62 Rh01 N22C 95.1(4) . .
C62 Rh01 C60 88.0(5) . .
N12B Mn1 C47B 79.5(2) 3_667 3_567
N12B Mn1 O49B 77.4(2) 3_667 3_567
N22B Mn1 N12B 80.3(2) 3_667 3_667
N22B Mn1 C47B 134.9(2) 3_667 3_567
N22B Mn1 O49B 107.9(2) 3_667 3_567
O38A Mn1 N12B 166.8(2) . 3_667
O38A Mn1 N22B 88.1(2) . 3_667
O38A Mn1 C47B 104.8(2) . 3_567
O38A Mn1 O48B 101.9(2) . 3_567
O38A Mn1 O49B 100.4(2) . 3_567
O38C Mn1 N12B 90.1(2) . 3_667
O38C Mn1 N22B 95.3(2) . 3_667
O38C Mn1 O38A 97.4(2) . .
O38C Mn1 C47B 124.5(2) . 3_567
O38C Mn1 O48B 96.9(2) . 3_567
O38C Mn1 O49B 151.0(2) . 3_567
O48B Mn1 N12B 87.9(2) 3_567 3_667
O48B Mn1 N22B 163.0(2) 3_567 3_667
O48B Mn1 C47B 29.3(2) 3_567 3_567
O48B Mn1 O49B 57.14(19) 3_567 3_567
O49B Mn1 C47B 28.0(2) 3_567 3_567
H1AA C1A H1AB 108.1 . .
N11A C1A H1AA 109.5 . .
N11A C1A H1AB 109.5 . .
N21A C1A H1AA 109.5 . .
N21A C1A H1AB 109.5 . .
N21A C1A N11A 110.7(6) . .
H1BA C1B H1BB 108.1 . .
N11B C1B H1BA 109.6 . .
N11B C1B H1BB 109.6 . .
N21B C1B H1BA 109.6 . .
N21B C1B H1BB 109.6 . .
N21B C1B N11B 110.3(6) . .
H1CA C1C H1CB 108.0 . .
N11C C1C H1CA 109.4 . .
N11C C1C H1CB 109.4 . .
N11C C1C N21C 111.2(7) . .
N21C C1C H1CA 109.4 . .
N21C C1C H1CB 109.4 . .
H11A C117 H11B 109.5 . .
H11A C117 H11C 109.5 . .
H11B C117 H11C 109.5 . .
C111 C117 H11A 109.5 . .
C111 C117 H11B 109.5 . .
C111 C117 H11C 109.5 . .
Cl1 Rh2 Cl2 90.90(11) . .
C64 Rh2 Cl1 84.5(5) . .
C64 Rh2 Cl2 174.1(5) . .
C66 Rh2 Cl1 179.4(5) . .
C66 Rh2 Cl2 89.0(6) . .
C66 Rh2 C64 95.7(8) . .
O38B Mn2 O39A 175.5(2) . .
O38B Mn2 O39C 89.4(2) . .
O38B Mn2 O48B 90.4(2) . 3_567
O38B Mn2 O48C 94.0(2) . 2_656
O38B Mn2 O49A 85.7(2) . 3_766
O39A Mn2 O39C 95.0(2) . .
O39A Mn2 O48B 90.8(2) . 3_567
O39A Mn2 O48C 81.7(2) . 2_656
O39A Mn2 O49A 92.9(2) . 3_766
O39C Mn2 O48B 88.5(2) . 3_567
O39C Mn2 O48C 175.9(2) . 2_656
O39C Mn2 O49A 93.4(2) . 3_766
O48C Mn2 O48B 89.2(2) 2_656 3_567
O48C Mn2 O49A 89.1(2) 2_656 3_766
O49A Mn2 O48B 175.66(19) 3_766 3_567
N22A Mn3 N12A 82.3(2) 3_666 3_666
O39B Mn3 N12A 161.5(2) . 3_666
O39B Mn3 N22A 91.1(2) . 3_666
O39B Mn3 O49A 95.9(2) . 3_766
O49A Mn3 N12A 84.7(2) 3_766 3_666
O49A Mn3 N22A 158.4(2) 3_766 3_666
O49C Mn3 N12A 93.8(2) 2_656 3_666
O49C Mn3 N22A 94.0(2) 2_656 3_666
O49C Mn3 O39B 104.0(2) 2_656 .
O49C Mn3 O49A 104.0(2) 2_656 3_766
N12A N11A C1A 118.4(6) . .
C15A N11A C1A 128.8(7) . .
C15A N11A N12A 112.3(6) . .
N12B N11B C1B 117.2(6) . .
C15B N11B C1B 129.9(7) . .
C15B N11B N12B 112.8(6) . .
N12C N11C C1C 116.7(7) . .
C15C N11C C1C 131.6(7) . .
C15C N11C N12C 111.1(7) . .
N11A N12A Mn3 119.9(5) . 3_666
C13A N12A Mn3 135.0(5) . 3_666
C13A N12A N11A 104.7(6) . .
N11B N12B Mn1 121.0(4) . 3_667
C13B N12B Mn1 132.3(5) . 3_667
C13B N12B N11B 105.2(6) . .
N11C N12C Rh01 120.3(5) . .
C13C N12C Rh01 133.7(6) . .
C13C N12C N11C 105.9(7) . .
N12A C13A C14A 112.0(7) . .
N12A C13A C16A 121.1(7) . .
C14A C13A C16A 126.9(7) . .
N12B C13B C14B 110.9(7) . .
N12B C13B C16B 121.0(7) . .
C14B C13B C16B 128.0(7) . .
N12C C13C C14C 109.7(8) . .
N12C C13C C16C 121.8(8) . .
C14C C13C C16C 128.5(8) . .
C13A C14A C15A 105.5(7) . .
C13A C14A C31A 129.6(7) . .
C15A C14A C31A 124.9(8) . .
C13B C14B C31B 127.9(7) . .
C15B C14B C13B 104.0(7) . .
C15B C14B C31B 128.0(7) . .
C13C C14C C31C 125.3(8) . .
C15C C14C C13C 106.6(8) . .
C15C C14C C31C 128.1(8) . .
N11A C15A C14A 105.5(7) . .
N11A C15A C17A 123.6(7) . .
C14A C15A C17A 131.0(8) . .
N11B C15B C14B 107.1(7) . .
N11B C15B C17B 124.6(7) . .
C14B C15B C17B 128.3(7) . .
N11C C15C C14C 106.6(8) . .
N11C C15C C17C 124.0(8) . .
C14C C15C C17C 129.2(8) . .
C13A C16A H16A 109.5 . .
C13A C16A H16B 109.5 . .
C13A C16A H16C 109.5 . .
H16A C16A H16B 109.5 . .
H16A C16A H16C 109.5 . .
H16B C16A H16C 109.5 . .
C13B C16B H16D 109.5 . .
C13B C16B H16E 109.5 . .
C13B C16B H16F 109.5 . .
H16D C16B H16E 109.5 . .
H16D C16B H16F 109.5 . .
H16E C16B H16F 109.5 . .
C13C C16C H16G 109.5 . .
C13C C16C H16H 109.5 . .
C13C C16C H16I 109.5 . .
H16G C16C H16H 109.5 . .
H16G C16C H16I 109.5 . .
H16H C16C H16I 109.5 . .
C15A C17A H17A 109.5 . .
C15A C17A H17B 109.5 . .
C15A C17A H17C 109.5 . .
H17A C17A H17B 109.5 . .
H17A C17A H17C 109.5 . .
H17B C17A H17C 109.5 . .
C15B C17B H17D 109.5 . .
C15B C17B H17E 109.5 . .
C15B C17B H17F 109.5 . .
H17D C17B H17E 109.5 . .
H17D C17B H17F 109.5 . .
H17E C17B H17F 109.5 . .
C15C C17C H17G 109.5 . .
C15C C17C H17H 109.5 . .
C15C C17C H17I 109.5 . .
H17G C17C H17H 109.5 . .
H17G C17C H17I 109.5 . .
H17H C17C H17I 109.5 . .
N22A N21A C1A 117.3(6) . .
C25A N21A C1A 130.3(7) . .
C25A N21A N22A 112.3(6) . .
N22B N21B C1B 116.8(6) . .
C25B N21B C1B 131.0(6) . .
C25B N21B N22B 111.7(6) . .
N22C N21C C1C 117.4(7) . .
C25C N21C C1C 129.7(7) . .
C25C N21C N22C 112.7(7) . .
N21A N22A Mn3 123.0(4) . 3_666
C23A N22A Mn3 131.5(5) . 3_666
C23A N22A N21A 104.3(6) . .
N21B N22B Mn1 123.5(4) . 3_667
C23B N22B Mn1 128.9(5) . 3_667
C23B N22B N21B 105.5(6) . .
N21C N22C Rh01 119.3(5) . .
C23C N22C Rh01 133.8(6) . .
C23C N22C N21C 105.1(7) . .
N22A C23A C24A 111.1(7) . .
N22A C23A C26A 119.7(7) . .
C24A C23A C26A 129.1(7) . .
N22B C23B C24B 110.1(7) . .
N22B C23B C26B 120.3(7) . .
C24B C23B C26B 129.5(7) . .
N22C C23C C24C 110.5(8) . .
N22C C23C C26C 121.7(9) . .
C24C C23C C26C 127.6(9) . .
C23A C24A C41A 125.6(7) . .
C25A C24A C23A 105.9(7) . .
C25A C24A C41A 128.5(7) . .
C23B C24B C41B 125.6(7) . .
C25B C24B C23B 105.7(7) . .
C25B C24B C41B 128.7(7) . .
C23C C24C C41C 125.7(8) . .
C25C C24C C23C 106.1(8) . .
C25C C24C C41C 128.1(8) . .
N21A C25A C24A 106.4(7) . .
N21A C25A C27A 122.8(7) . .
C24A C25A C27A 130.7(7) . .
N21B C25B C24B 107.1(7) . .
N21B C25B C27B 122.9(7) . .
C24B C25B C27B 130.0(7) . .
N21C C25C C24C 105.6(7) . .
N21C C25C C27C 124.3(8) . .
C24C C25C C27C 130.1(8) . .
C23A C26A H26A 109.5 . .
C23A C26A H26B 109.5 . .
C23A C26A H26C 109.5 . .
H26A C26A H26B 109.5 . .
H26A C26A H26C 109.5 . .
H26B C26A H26C 109.5 . .
C23B C26B H26D 109.5 . .
C23B C26B H26E 109.5 . .
C23B C26B H26F 109.5 . .
H26D C26B H26E 109.5 . .
H26D C26B H26F 109.5 . .
H26E C26B H26F 109.5 . .
C23C C26C H26G 109.5 . .
C23C C26C H26H 109.5 . .
C23C C26C H26I 109.5 . .
H26G C26C H26H 109.5 . .
H26G C26C H26I 109.5 . .
H26H C26C H26I 109.5 . .
C25A C27A H27A 109.5 . .
C25A C27A H27B 109.5 . .
C25A C27A H27C 109.5 . .
H27A C27A H27B 109.5 . .
H27A C27A H27C 109.5 . .
H27B C27A H27C 109.5 . .
C25B C27B H27D 109.5 . .
C25B C27B H27E 109.5 . .
C25B C27B H27F 109.5 . .
H27D C27B H27E 109.5 . .
H27D C27B H27F 109.5 . .
H27E C27B H27F 109.5 . .
C25C C27C H27G 109.5 . .
C25C C27C H27H 109.5 . .
C25C C27C H27I 109.5 . .
H27G C27C H27H 109.5 . .
H27G C27C H27I 109.5 . .
H27H C27C H27I 109.5 . .
C32A C31A C14A 120.5(8) . .
C32A C31A C36A 118.4(8) . .
C36A C31A C14A 121.1(7) . .
C32B C31B C14B 122.1(7) . .
C32B C31B C36B 116.7(7) . .
C36B C31B C14B 120.9(7) . .
C32C C31C C14C 121.2(8) . .
C32C C31C C36C 119.1(8) . .
C36C C31C C14C 119.5(8) . .
C31A C32A H32A 119.7 . .
C31A C32A C33A 120.5(9) . .
C33A C32A H32A 119.7 . .
C31B C32B H32B 119.3 . .
C33B C32B C31B 121.5(8) . .
C33B C32B H32B 119.3 . .
C31C C32C H32C 119.8 . .
C31C C32C C33C 120.3(8) . .
C33C C32C H32C 119.8 . .
C32A C33A H33A 119.9 . .
C34A C33A C32A 120.2(8) . .
C34A C33A H33A 119.9 . .
C32B C33B H33B 119.9 . .
C32B C33B C34B 120.1(7) . .
C34B C33B H33B 119.9 . .
C32C C33C H33C 119.7 . .
C34C C33C C32C 120.7(8) . .
C34C C33C H33C 119.7 . .
C33A C34A C37A 119.6(7) . .
C35A C34A C33A 119.0(8) . .
C35A C34A C37A 121.4(8) . .
C33B C34B C37B 118.5(7) . .
C35B C34B C33B 119.0(8) . .
C35B C34B C37B 122.5(8) . .
C33C C34C C35C 118.9(8) . .
C33C C34C C37C 121.3(7) . .
C35C C34C C37C 119.7(8) . .
C34A C35A H35A 119.2 . .
C34A C35A C36A 121.6(8) . .
C36A C35A H35A 119.2 . .
C34B C35B H35B 119.6 . .
C36B C35B C34B 120.9(8) . .
C36B C35B H35B 119.6 . .
C34C C35C H35C 119.5 . .
C36C C35C C34C 120.9(9) . .
C36C C35C H35C 119.5 . .
C31A C36A C35A 119.7(8) . .
C31A C36A H36A 120.2 . .
C35A C36A H36A 120.2 . .
C31B C36B H36B 119.1 . .
C35B C36B C31B 121.7(8) . .
C35B C36B H36B 119.1 . .
C31C C36C H36C 119.9 . .
C35C C36C C31C 120.1(9) . .
C35C C36C H36C 119.9 . .
O38A C37A C34A 118.2(7) . .
O39A C37A C34A 116.1(7) . .
O39A C37A O38A 125.7(7) . .
O38B C37B C34B 117.5(7) . .
O38B C37B O39B 124.2(7) . .
O39B C37B C34B 118.3(7) . .
O38C C37C C34C 116.3(7) . .
O39C C37C C34C 118.7(7) . .
O39C C37C O38C 125.0(7) . .
C37A O38A Mn1 129.9(5) . .
C37B O38B Mn2 145.1(5) . .
C37C O38C Mn1 125.8(5) . .
C37A O39A Mn2 138.6(6) . .
C37B O39B Mn3 124.5(5) . .
C37C O39C Mn2 145.0(5) . .
C42A C41A C24A 121.9(7) . .
C46A C41A C24A 119.6(7) . .
C46A C41A C42A 118.6(7) . .
C42B C41B C24B 122.5(7) . .
C46B C41B C24B 118.9(7) . .
C46B C41B C42B 118.6(7) . .
C42C C41C C24C 120.6(8) . .
C42C C41C C46C 119.3(9) . .
C46C C41C C24C 120.1(8) . .
C41A C42A H42A 120.2 . .
C43A C42A C41A 119.7(7) . .
C43A C42A H42A 120.2 . .
C41B C42B H42B 119.7 . .
C43B C42B C41B 120.6(8) . .
C43B C42B H42B 119.7 . .
C41C C42C H42C 119.5 . .
C41C C42C C43C 120.9(9) . .
C43C C42C H42C 119.5 . .
C42A C43A H43A 119.6 . .
C44A C43A C42A 120.9(7) . .
C44A C43A H43A 119.6 . .
C42B C43B H43B 119.1 . .
C42B C43B C44B 121.7(8) . .
C44B C43B H43B 119.1 . .
C42C C43C H43C 119.9 . .
C44C C43C C42C 120.2(9) . .
C44C C43C H43C 119.9 . .
C43A C44A C45A 118.4(7) . .
C43A C44A C47A 121.8(7) . .
C45A C44A C47A 119.8(7) . .
C43B C44B C47B 121.6(7) . .
C45B C44B C43B 116.6(7) . .
C45B C44B C47B 121.8(7) . .
C43C C44C C45C 119.8(8) . .
C43C C44C C47C 120.7(8) . .
C45C C44C C47C 119.5(8) . .
C44A C45A H45A 119.7 . .
C46A C45A C44A 120.6(8) . .
C46A C45A H45A 119.7 . .
C44B C45B H45B 119.2 . .
C46B C45B C44B 121.5(8) . .
C46B C45B H45B 119.2 . .
C44C C45C H45C 119.8 . .
C44C C45C C46C 120.5(9) . .
C46C C45C H45C 119.8 . .
C41A C46A H46A 119.2 . .
C45A C46A C41A 121.5(8) . .
C45A C46A H46A 119.2 . .
C41B C46B H46B 119.6 . .
C45B C46B C41B 120.9(7) . .
C45B C46B H46B 119.6 . .
C41C C46C C45C 119.3(9) . .
C41C C46C H46C 120.3 . .
C45C C46C H46C 120.3 . .
O48A C47A C44A 122.8(8) . .
O48A C47A O49A 120.0(8) . .
O49A C47A C44A 117.2(7) . .
C44B C47B Mn1 168.3(6) . 3_567
O48B C47B Mn1 55.8(4) . 3_567
O48B C47B C44B 117.0(7) . .
O49B C47B Mn1 65.2(4) . 3_567
O49B C47B C44B 122.5(7) . .
O49B C47B O48B 120.5(7) . .
O48C C47C C44C 116.5(8) . .
O48C C47C O49C 126.6(8) . .
O49C C47C C44C 116.8(8) . .
Mn1 O48B Mn2 107.3(2) 3_567 3_567
C47B O48B Mn1 95.0(4) . 3_567
C47B O48B Mn2 134.1(5) . 3_567
C47C O48C Mn2 145.5(6) . 2_646
Mn3 O49A Mn2 108.6(2) 3_766 3_766
C47A O49A Mn2 138.7(5) . 3_766
C47A O49A Mn3 100.8(5) . 3_766
C47B O49B Mn1 86.8(5) . 3_567
C47C O49C Mn3 124.7(5) . 2_646
O61 C60 Rh01 176.4(12) . .
O63 C62 Rh01 178.7(12) . .
O65 C64 Rh2 176.7(14) . .
O67 C66 Rh2 166.3(18) . .
C72 C71 C76 116.7(15) . .
C72 C71 C77 120.9(15) . .
C76 C71 C77 122.3(16) . .
C71 C72 H72 118.7 . .
C71 C72 C73 122.6(15) . .
C73 C72 H72 118.7 . .
C72 C73 H73 118.5 . .
C74 C73 C72 123.0(15) . .
C74 C73 H73 118.5 . .
C73 C74 C75 114.9(14) . .
C73 C74 C78 124.6(17) . .
C78 C74 C75 120.3(16) . .
C74 C75 H75 119.5 . .
C76 C75 C74 121.0(16) . .
C76 C75 H75 119.5 . .
C71 C76 H76 119.4 . .
C75 C76 C71 121.1(17) . .
C75 C76 H76 119.4 . .
C71 C77 H77A 109.5 . .
C71 C77 H77B 109.5 . .
C71 C77 H77C 109.5 . .
H77A C77 H77B 109.5 . .
H77A C77 H77C 109.5 . .
H77B C77 H77C 109.5 . .
C74 C78 H78A 109.5 . .
C74 C78 H78B 109.5 . .
C74 C78 H78C 109.5 . .
H78A C78 H78B 109.5 . .
H78A C78 H78C 109.5 . .
H78B C78 H78C 109.5 . .
C82 C81 C86 111(2) . .
C82 C81 C87 124.7(19) . .
C86 C81 C87 124.7(15) . .
C81 C82 H82 118.2 . .
C83 C82 C81 123.7(19) . .
C83 C82 H82 118.2 . .
C82 C83 H83 119.3 . .
C84 C83 C82 121.4(16) . .
C84 C83 H83 119.3 . .
C83 C84 C85 118(2) . .
C83 C84 C88 122.6(16) . .
C85 C84 C88 119.4(18) . .
C84 C85 H85 119.3 . .
C86 C85 C84 121.5(19) . .
C86 C85 H85 119.3 . .
C81 C86 H86 117.6 . .
C85 C86 C81 124.8(15) . .
C85 C86 H86 117.6 . .
C81 C87 H87A 109.5 . .
C81 C87 H87B 109.5 . .
C81 C87 H87C 109.5 . .
H87A C87 H87B 109.5 . .
H87A C87 H87C 109.5 . .
H87B C87 H87C 109.5 . .
C84 C88 H88A 109.5 . .
C84 C88 H88B 109.5 . .
C84 C88 H88C 109.5 . .
H88A C88 H88B 109.5 . .
H88A C88 H88C 109.5 . .
H88B C88 H88C 109.5 . .
C92 C91 C96 123.1(18) . .
C92 C91 C97 117.6(18) . .
C96 C91 C97 119.3(16) . .
C91 C92 H92 122.4 . .
C91 C92 C93 115(2) . .
C93 C92 H92 122.4 . .
C92 C93 H93 119.2 . .
C94 C93 C92 122(2) . .
C94 C93 H93 119.2 . .
C93 C94 C98 119(2) . .
C95 C94 C93 118(2) . .
C95 C94 C98 123(2) . .
C94 C95 H95 118.1 . .
C94 C95 C96 124(2) . .
C96 C95 H95 118.1 . .
C91 C96 H96 121.3 . .
C95 C96 C91 117.4(16) . .
C95 C96 H96 121.3 . .
C91 C97 H97A 109.5 . .
C91 C97 H97B 109.5 . .
C91 C97 H97C 109.5 . .
H97A C97 H97B 109.5 . .
H97A C97 H97C 109.5 . .
H97B C97 H97C 109.5 . .
C94 C98 H98A 109.5 . .
C94 C98 H98B 109.5 . .
C94 C98 H98C 109.5 . .
H98A C98 H98B 109.5 . .
H98A C98 H98C 109.5 . .
H98B C98 H98C 109.5 . .
C102 C101 C107 120.3(9) . .
C106 C101 C102 116.5(9) . .
C106 C101 C107 123.2(10) . .
C101 C102 H102 119.4 . .
C106 C102 C101 121.1(10) 3_567 .
C106 C102 H102 119.4 3_567 .
C101 C106 C102 122.3(10) . 3_567
C101 C106 H106 118.8 . .
C102 C106 H106 118.8 3_567 .
C101 C107 H10A 109.5 . .
C101 C107 H10B 109.5 . .
C101 C107 H10C 109.5 . .
H10A C107 H10B 109.5 . .
H10A C107 H10C 109.5 . .
H10B C107 H10C 109.5 . .
C112 C111 C117 124.0(14) . .
C112 C111 C113 116.8(12) . 3_766
C113 C111 C117 119.2(14) 3_766 .
C111 C112 H112 118.2 . .
C111 C112 C113 123.5(12) . .
C113 C112 H112 118.2 . .
C111 C113 C112 119.7(12) 3_766 .
C111 C113 H113 120.2 3_766 .
C112 C113 H113 120.2 . .

loop_
_geom_bond_atom_site_label_1
_geom_bond_atom_site_label_2
_geom_bond_distance
_geom_bond_site_symmetry_2
Rh01 N12C 2.061(7) .
Rh01 N22C 2.093(7) .
Rh01 C60 1.904(12) .
Rh01 C62 1.858(13) .
Mn1 N12B 2.315(6) 3_667
Mn1 N22B 2.234(6) 3_667
Mn1 O38A 2.105(6) .
Mn1 O38C 2.088(5) .
Mn1 C47B 2.636(8) 3_567
Mn1 O48B 2.187(5) 3_567
Mn1 O49B 2.396(6) 3_567
Cl1 Rh2 2.321(3) .
C1A H1AA 0.9900 .
C1A H1AB 0.9900 .
C1A N11A 1.465(9) .
C1A N21A 1.439(9) .
C1B H1BA 0.9900 .
C1B H1BB 0.9900 .
C1B N11B 1.461(10) .
C1B N21B 1.457(9) .
C1C H1CA 0.9900 .
C1C H1CB 0.9900 .
C1C N11C 1.436(11) .
C1C N21C 1.451(11) .
C117 H11A 0.9800 .
C117 H11B 0.9800 .
C117 H11C 0.9800 .
C117 C111 1.505(19) .
Rh2 Cl2 2.359(3) .
Rh2 C64 1.825(17) .
Rh2 C66 1.748(17) .
Mn2 O38B 2.092(6) .
Mn2 O39A 2.106(6) .
Mn2 O39C 2.122(6) .
Mn2 O48B 2.226(5) 3_567
Mn2 O48C 2.134(6) 2_656
Mn2 O49A 2.226(5) 3_766
Mn3 N12A 2.302(6) 3_666
Mn3 N22A 2.230(6) 3_666
Mn3 O39B 2.121(5) .
Mn3 O49A 2.152(5) 3_766
Mn3 O49C 2.096(6) 2_656
N11A N12A 1.365(9) .
N11A C15A 1.358(10) .
N11B N12B 1.372(9) .
N11B C15B 1.336(10) .
N11C N12C 1.380(10) .
N11C C15C 1.345(11) .
N12A Mn3 2.302(6) 3_666
N12A C13A 1.334(10) .
N12B Mn1 2.315(6) 3_667
N12B C13B 1.333(10) .
N12C C13C 1.331(11) .
C13A C14A 1.384(12) .
C13A C16A 1.508(11) .
C13B C14B 1.436(11) .
C13B C16B 1.492(12) .
C13C C14C 1.403(12) .
C13C C16C 1.492(13) .
C14A C15A 1.403(11) .
C14A C31A 1.477(11) .
C14B C15B 1.404(11) .
C14B C31B 1.458(11) .
C14C C15C 1.377(12) .
C14C C31C 1.495(12) .
C15A C17A 1.489(12) .
C15B C17B 1.482(11) .
C15C C17C 1.469(13) .
C16A H16A 0.9800 .
C16A H16B 0.9800 .
C16A H16C 0.9800 .
C16B H16D 0.9800 .
C16B H16E 0.9800 .
C16B H16F 0.9800 .
C16C H16G 0.9800 .
C16C H16H 0.9800 .
C16C H16I 0.9800 .
C17A H17A 0.9800 .
C17A H17B 0.9800 .
C17A H17C 0.9800 .
C17B H17D 0.9800 .
C17B H17E 0.9800 .
C17B H17F 0.9800 .
C17C H17G 0.9800 .
C17C H17H 0.9800 .
C17C H17I 0.9800 .
N21A N22A 1.382(9) .
N21A C25A 1.346(10) .
N21B N22B 1.370(9) .
N21B C25B 1.343(10) .
N21C N22C 1.359(10) .
N21C C25C 1.339(10) .
N22A Mn3 2.230(6) 3_666
N22A C23A 1.344(9) .
N22B Mn1 2.234(6) 3_667
N22B C23B 1.342(9) .
N22C C23C 1.328(11) .
C23A C24A 1.400(11) .
C23A C26A 1.483(12) .
C23B C24B 1.410(11) .
C23B C26B 1.476(12) .
C23C C24C 1.395(13) .
C23C C26C 1.519(14) .
C24A C25A 1.389(11) .
C24A C41A 1.480(11) .
C24B C25B 1.383(11) .
C24B C41B 1.482(11) .
C24C C25C 1.388(12) .
C24C C41C 1.482(12) .
C25A C27A 1.479(11) .
C25B C27B 1.500(11) .
C25C C27C 1.478(12) .
C26A H26A 0.9800 .
C26A H26B 0.9800 .
C26A H26C 0.9800 .
C26B H26D 0.9800 .
C26B H26E 0.9800 .
C26B H26F 0.9800 .
C26C H26G 0.9800 .
C26C H26H 0.9800 .
C26C H26I 0.9800 .
C27A H27A 0.9800 .
C27A H27B 0.9800 .
C27A H27C 0.9800 .
C27B H27D 0.9800 .
C27B H27E 0.9800 .
C27B H27F 0.9800 .
C27C H27G 0.9800 .
C27C H27H 0.9800 .
C27C H27I 0.9800 .
C31A C32A 1.387(12) .
C31A C36A 1.393(13) .
C31B C32B 1.387(11) .
C31B C36B 1.412(12) .
C31C C32C 1.374(12) .
C31C C36C 1.396(13) .
C32A H32A 0.9500 .
C32A C33A 1.392(12) .
C32B H32B 0.9500 .
C32B C33B 1.386(12) .
C32C H32C 0.9500 .
C32C C33C 1.388(12) .
C33A H33A 0.9500 .
C33A C34A 1.389(13) .
C33B H33B 0.9500 .
C33B C34B 1.393(12) .
C33C H33C 0.9500 .
C33C C34C 1.374(12) .
C34A C35A 1.349(12) .
C34A C37A 1.511(11) .
C34B C35B 1.373(11) .
C34B C37B 1.493(11) .
C34C C35C 1.387(12) .
C34C C37C 1.503(11) .
C35A H35A 0.9500 .
C35A C36A 1.397(13) .
C35B H35B 0.9500 .
C35B C36B 1.361(11) .
C35C H35C 0.9500 .
C35C C36C 1.369(13) .
C36A H36A 0.9500 .
C36B H36B 0.9500 .
C36C H36C 0.9500 .
C37A O38A 1.240(10) .
C37A O39A 1.237(9) .
C37B O38B 1.251(9) .
C37B O39B 1.270(10) .
C37C O38C 1.267(9) .
C37C O39C 1.250(10) .
C41A C42A 1.403(11) .
C41A C46A 1.388(12) .
C41B C42B 1.393(11) .
C41B C46B 1.389(11) .
C41C C42C 1.367(13) .
C41C C46C 1.382(13) .
C42A H42A 0.9500 .
C42A C43A 1.398(11) .
C42B H42B 0.9500 .
C42B C43B 1.366(11) .
C42C H42C 0.9500 .
C42C C43C 1.405(12) .
C43A H43A 0.9500 .
C43A C44A 1.393(11) .
C43B H43B 0.9500 .
C43B C44B 1.423(11) .
C43C H43C 0.9500 .
C43C C44C 1.355(13) .
C44A C45A 1.400(11) .
C44A C47A 1.465(11) .
C44B C45B 1.390(11) .
C44B C47B 1.463(11) .
C44C C45C 1.375(13) .
C44C C47C 1.530(12) .
C45A H45A 0.9500 .
C45A C46A 1.369(11) .
C45B H45B 0.9500 .
C45B C46B 1.384(11) .
C45C H45C 0.9500 .
C45C C46C 1.414(13) .
C46A H46A 0.9500 .
C46B H46B 0.9500 .
C46C H46C 0.9500 .
C47A O48A 1.255(9) .
C47A O49A 1.299(10) .
C47B Mn1 2.636(8) 3_567
C47B O48B 1.294(10) .
C47B O49B 1.239(9) .
C47C O48C 1.229(10) .
C47C O49C 1.254(10) .
O48B Mn1 2.187(5) 3_567
O48B Mn2 2.226(5) 3_567
O48C Mn2 2.134(6) 2_646
O49A Mn2 2.226(5) 3_766
O49A Mn3 2.152(5) 3_766
O49B Mn1 2.396(6) 3_567
O49C Mn3 2.096(6) 2_646
C60 O61 1.108(13) .
C62 O63 1.113(14) .
C64 O65 1.177(17) .
C66 O67 1.230(19) .
C71 C72 1.37(2) .
C71 C76 1.39(2) .
C71 C77 1.47(2) .
C72 H72 0.9500 .
C72 C73 1.37(2) .
C73 H73 0.9500 .
C73 C74 1.34(2) .
C74 C75 1.47(2) .
C74 C78 1.47(2) .
C75 H75 0.9500 .
C75 C76 1.36(2) .
C76 H76 0.9500 .
C77 H77A 0.9800 .
C77 H77B 0.9800 .
C77 H77C 0.9800 .
C78 H78A 0.9800 .
C78 H78B 0.9800 .
C78 H78C 0.9800 .
C81 C82 1.39(2) .
C81 C86 1.44(3) .
C81 C87 1.53(3) .
C82 H82 0.9500 .
C82 C83 1.39(2) .
C83 H83 0.9500 .
C83 C84 1.32(2) .
C84 C85 1.36(2) .
C84 C88 1.53(3) .
C85 H85 0.9500 .
C85 C86 1.31(2) .
C86 H86 0.9500 .
C87 H87A 0.9800 .
C87 H87B 0.9800 .
C87 H87C 0.9800 .
C88 H88A 0.9800 .
C88 H88B 0.9800 .
C88 H88C 0.9800 .
C91 C92 1.34(2) .
C91 C96 1.37(2) .
C91 C97 1.51(2) .
C92 H92 0.9500 .
C92 C93 1.44(3) .
C93 H93 0.9500 .
C93 C94 1.37(3) .
C94 C95 1.30(2) .
C94 C98 1.53(3) .
C95 H95 0.9500 .
C95 C96 1.37(2) .
C96 H96 0.9500 .
C97 H97A 0.9800 .
C97 H97B 0.9800 .
C97 H97C 0.9800 .
C98 H98A 0.9800 .
C98 H98B 0.9800 .
C98 H98C 0.9800 .
C101 C102 1.373(14) .
C101 C106 1.364(14) .
C101 C107 1.486(14) .
C102 H102 0.9500 .
C102 C106 1.372(15) 3_567
C106 C102 1.372(14) 3_567
C106 H106 0.9500 .
C107 H10A 0.9800 .
C107 H10B 0.9800 .
C107 H10C 0.9800 .
C111 C112 1.357(18) .
C111 C113 1.381(18) 3_766
C112 H112 0.9500 .
C112 C113 1.389(19) .
C113 C111 1.381(18) 3_766
C113 H113 0.9500 .

loop_
_geom_torsion_atom_site_label_1
_geom_torsion_atom_site_label_2
_geom_torsion_atom_site_label_3
_geom_torsion_atom_site_label_4
_geom_torsion
_geom_torsion_site_symmetry_1
_geom_torsion_site_symmetry_4
Rh01 N12C C13C C14C 178.7(6) . .
Rh01 N12C C13C C16C -0.2(14) . .
Rh01 N22C C23C C24C -162.7(7) . .
Rh01 N22C C23C C26C 12.8(15) . .
Mn1 N12B C13B C14B -165.7(5) 3_667 .
Mn1 N12B C13B C16B 14.8(12) 3_667 .
Mn1 N22B C23B C24B 164.9(5) 3_667 .
Mn1 N22B C23B C26B -12.3(12) 3_667 .
Mn1 C47B O48B Mn2 119.9(6) 3_567 3_567
C1A N11A N12A Mn3 15.8(9) . 3_666
C1A N11A N12A C13A -170.8(6) . .
C1A N11A C15A C14A 169.2(7) . .
C1A N11A C15A C17A -10.5(13) . .
C1A N21A N22A Mn3 -6.7(8) . 3_666
C1A N21A N22A C23A -175.5(6) . .
C1A N21A C25A C24A 175.5(7) . .
C1A N21A C25A C27A -2.2(13) . .
C1B N11B N12B Mn1 -8.6(8) . 3_667
C1B N11B N12B C13B -176.0(6) . .
C1B N11B C15B C14B 175.2(7) . .
C1B N11B C15B C17B -6.6(13) . .
C1B N21B N22B Mn1 7.1(9) . 3_667
C1B N21B N22B C23B 172.1(6) . .
C1B N21B C25B C24B -171.3(7) . .
C1B N21B C25B C27B 7.0(13) . .
C1C N11C N12C Rh01 -6.7(9) . .
C1C N11C N12C C13C 170.9(7) . .
C1C N11C C15C C14C -170.0(8) . .
C1C N11C C15C C17C 5.3(15) . .
C1C N21C N22C Rh01 -10.7(10) . .
C1C N21C N22C C23C -177.2(8) . .
C1C N21C C25C C24C 176.3(8) . .
C1C N21C C25C C27C -2.8(14) . .
C117 C111 C112 C113 179.5(14) . .
Cl2 Rh2 C66 O67 -114(6) . .
Mn3 N12A C13A C14A 171.5(6) 3_666 .
Mn3 N12A C13A C16A -7.7(12) 3_666 .
Mn3 N22A C23A C24A -168.5(5) 3_666 .
Mn3 N22A C23A C26A 13.5(11) 3_666 .
N11A C1A N21A N22A 67.6(8) . .
N11A C1A N21A C25A -107.8(9) . .
N11A N12A C13A C14A -0.4(9) . .
N11A N12A C13A C16A -179.6(7) . .
N11B C1B N21B N22B -69.7(8) . .
N11B C1B N21B C25B 101.5(9) . .
N11B N12B C13B C14B -0.2(8) . .
N11B N12B C13B C16B -179.7(7) . .
N11C C1C N21C N22C 68.6(10) . .
N11C C1C N21C C25C -106.8(10) . .
N11C N12C C13C C14C 1.5(9) . .
N11C N12C C13C C16C -177.3(8) . .
N12A N11A C15A C14A -2.3(9) . .
N12A N11A C15A C17A 178.0(8) . .
N12A C13A C14A C15A -0.9(10) . .
N12A C13A C14A C31A 178.8(8) . .
N12B N11B C15B C14B -1.4(9) . .
N12B N11B C15B C17B 176.8(7) . .
N12B C13B C14B C15B -0.6(9) . .
N12B C13B C14B C31B 175.6(7) . .
N12C N11C C15C C14C 1.1(9) . .
N12C N11C C15C C17C 176.5(8) . .
N12C C13C C14C C15C -0.9(10) . .
N12C C13C C14C C31C 179.2(8) . .
C13A C14A C15A N11A 1.9(9) . .
C13A C14A C15A C17A -178.5(9) . .
C13A C14A C31A C32A -54.2(13) . .
C13A C14A C31A C36A 127.3(10) . .
C13B C14B C15B N11B 1.2(8) . .
C13B C14B C15B C17B -177.0(8) . .
C13B C14B C31B C32B 42.1(12) . .
C13B C14B C31B C36B -131.8(9) . .
C13C C14C C15C N11C -0.2(9) . .
C13C C14C C15C C17C -175.2(9) . .
C13C C14C C31C C32C -103.9(11) . .
C13C C14C C31C C36C 70.6(12) . .
C14A C31A C32A C33A -174.0(8) . .
C14A C31A C36A C35A 171.5(9) . .
C14B C31B C32B C33B -173.3(8) . .
C14B C31B C36B C35B 174.8(8) . .
C14C C31C C32C C33C 173.9(8) . .
C14C C31C C36C C35C -175.4(9) . .
C15A N11A N12A Mn3 -171.7(5) . 3_666
C15A N11A N12A C13A 1.7(9) . .
C15A C14A C31A C32A 125.5(10) . .
C15A C14A C31A C36A -53.1(13) . .
C15B N11B N12B Mn1 168.5(5) . 3_667
C15B N11B N12B C13B 1.0(8) . .
C15B C14B C31B C32B -142.6(9) . .
C15B C14B C31B C36B 43.5(12) . .
C15C N11C N12C Rh01 -179.3(6) . .
C15C N11C N12C C13C -1.7(9) . .
C15C C14C C31C C32C 76.2(12) . .
C15C C14C C31C C36C -109.3(11) . .
C16A C13A C14A C15A 178.2(8) . .
C16A C13A C14A C31A -2.1(15) . .
C16B C13B C14B C15B 178.9(8) . .
C16B C13B C14B C31B -4.9(14) . .
C16C C13C C14C C15C 177.8(9) . .
C16C C13C C14C C31C -2.1(15) . .
N21A C1A N11A N12A -73.4(8) . .
N21A C1A N11A C15A 115.6(8) . .
N21A N22A C23A C24A -1.1(8) . .
N21A N22A C23A C26A -179.1(7) . .
N21B C1B N11B N12B 69.8(8) . .
N21B C1B N11B C15B -106.7(8) . .
N21B N22B C23B C24B 1.1(9) . .
N21B N22B C23B C26B -176.0(8) . .
N21C C1C N11C N12C -58.0(10) . .
N21C C1C N11C C15C 112.8(10) . .
N21C N22C C23C C24C 1.0(10) . .
N21C N22C C23C C26C 176.5(9) . .
N22A N21A C25A C24A -0.1(9) . .
N22A N21A C25A C27A -177.8(7) . .
N22A C23A C24A C25A 1.0(9) . .
N22A C23A C24A C41A -179.7(7) . .
N22B N21B C25B C24B 0.2(9) . .
N22B N21B C25B C27B 178.6(7) . .
N22B C23B C24B C25B -1.0(9) . .
N22B C23B C24B C41B 178.4(7) . .
N22C N21C C25C C24C 0.7(10) . .
N22C N21C C25C C27C -178.4(8) . .
N22C C23C C24C C25C -0.6(11) . .
N22C C23C C24C C41C -176.3(9) . .
C23A C24A C25A N21A -0.5(9) . .
C23A C24A C25A C27A 176.9(8) . .
C23A C24A C41A C42A 125.2(9) . .
C23A C24A C41A C46A -55.0(12) . .
C23B C24B C25B N21B 0.4(9) . .
C23B C24B C25B C27B -177.8(8) . .
C23B C24B C41B C42B -132.2(9) . .
C23B C24B C41B C46B 46.7(12) . .
C23C C24C C25C N21C 0.0(10) . .
C23C C24C C25C C27C 178.9(9) . .
C23C C24C C41C C42C 63.2(14) . .
C23C C24C C41C C46C -115.6(11) . .
C24A C41A C42A C43A -175.3(7) . .
C24A C41A C46A C45A 174.3(8) . .
C24B C41B C42B C43B 175.8(8) . .
C24B C41B C46B C45B -175.6(7) . .
C24C C41C C42C C43C -179.7(9) . .
C24C C41C C46C C45C 177.8(9) . .
C25A N21A N22A Mn3 169.5(5) . 3_666
C25A N21A N22A C23A 0.7(8) . .
C25A C24A C41A C42A -55.7(12) . .
C25A C24A C41A C46A 124.1(9) . .
C25B N21B N22B Mn1 -165.7(5) . 3_667
C25B N21B N22B C23B -0.8(8) . .
C25B C24B C41B C42B 47.0(13) . .
C25B C24B C41B C46B -134.1(9) . .
C25C N21C N22C Rh01 165.5(6) . .
C25C N21C N22C C23C -1.0(10) . .
C25C C24C C41C C42C -111.6(11) . .
C25C C24C C41C C46C 69.6(13) . .
C26A C23A C24A C25A 178.8(8) . .
C26A C23A C24A C41A -1.9(14) . .
C26B C23B C24B C25B 175.8(9) . .
C26B C23B C24B C41B -4.8(15) . .
C26C C23C C24C C25C -175.8(10) . .
C26C C23C C24C C41C 8.4(17) . .
C31A C14A C15A N11A -177.8(8) . .
C31A C14A C15A C17A 1.8(15) . .
C31A C32A C33A C34A 2.9(14) . .
C31B C14B C15B N11B -175.0(7) . .
C31B C14B C15B C17B 6.8(14) . .
C31B C32B C33B C34B -0.4(13) . .
C31C C14C C15C N11C 179.7(8) . .
C31C C14C C15C C17C 4.7(15) . .
C31C C32C C33C C34C 0.6(13) . .
C32A C31A C36A C35A -7.1(14) . .
C32A C33A C34A C35A -7.9(13) . .
C32A C33A C34A C37A 172.8(8) . .
C32B C31B C36B C35B 0.6(12) . .
C32B C33B C34B C35B -1.3(12) . .
C32B C33B C34B C37B 178.1(7) . .
C32C C31C C36C C35C -0.8(14) . .
C32C C33C C34C C35C 0.9(13) . .
C32C C33C C34C C37C -176.3(8) . .
C33A C34A C35A C36A 5.4(14) . .
C33A C34A C37A O38A -153.8(8) . .
C33A C34A C37A O39A 28.9(12) . .
C33B C34B C35B C36B 2.7(13) . .
C33B C34B C37B O38B -19.9(11) . .
C33B C34B C37B O39B 161.1(7) . .
C33C C34C C35C C36C -2.4(14) . .
C33C C34C C37C O38C 14.5(11) . .
C33C C34C C37C O39C -168.2(8) . .
C34A C35A C36A C31A 2.1(15) . .
C34A C37A O38A Mn1 174.1(6) . .
C34A C37A O39A Mn2 158.3(6) . .
C34B C35B C36B C31B -2.3(13) . .
C34B C37B O38B Mn2 150.8(7) . .
C34B C37B O39B Mn3 -163.9(5) . .
C34C C35C C36C C31C 2.3(15) . .
C34C C37C O38C Mn1 170.2(5) . .
C34C C37C O39C Mn2 174.1(7) . .
C35A C34A C37A O38A 27.0(13) . .
C35A C34A C37A O39A -150.4(9) . .
C35B C34B C37B O38B 159.5(8) . .
C35B C34B C37B O39B -19.6(11) . .
C35C C34C C37C O38C -162.7(8) . .
C35C C34C C37C O39C 14.6(12) . .
C36A C31A C32A C33A 4.5(14) . .
C36B C31B C32B C33B 0.8(12) . .
C36C C31C C32C C33C -0.6(13) . .
C37A C34A C35A C36A -175.3(8) . .
C37B C34B C35B C36B -176.7(8) . .
C37C C34C C35C C36C 174.9(9) . .
O38A C37A O39A Mn2 -18.8(15) . .
O38B C37B O39B Mn3 17.1(11) . .
O38C C37C O39C Mn2 -8.8(15) . .
O39A C37A O38A Mn1 -8.8(14) . .
O39B C37B O38B Mn2 -30.2(14) . .
O39C C37C O38C Mn1 -6.9(11) . .
C41A C24A C25A N21A -179.7(8) . .
C41A C24A C25A C27A -2.3(15) . .
C41A C42A C43A C44A 0.1(12) . .
C41B C24B C25B N21B -178.9(8) . .
C41B C24B C25B C27B 2.9(14) . .
C41B C42B C43B C44B 0.0(13) . .
C41C C24C C25C N21C 175.6(9) . .
C41C C24C C25C C27C -5.5(16) . .
C41C C42C C43C C44C 1.9(15) . .
C42A C41A C46A C45A -5.9(13) . .
C42A C43A C44A C45A -4.2(12) . .
C42A C43A C44A C47A 177.0(7) . .
C42B C41B C46B C45B 3.3(12) . .
C42B C43B C44B C45B 2.9(12) . .
C42B C43B C44B C47B -175.3(8) . .
C42C C41C C46C C45C -1.1(15) . .
C42C C43C C44C C45C -0.8(15) . .
C42C C43C C44C C47C 176.1(8) . .
C43A C44A C45A C46A 3.3(13) . .
C43A C44A C47A O48A 16.3(12) . .
C43A C44A C47A O49A -165.4(7) . .
C43B C44B C45B C46B -2.7(12) . .
C43B C44B C47B Mn1 -139(3) . 3_567
C43B C44B C47B O48B 172.0(7) . .
C43B C44B C47B O49B -10.6(12) . .
C43C C44C C45C C46C -1.1(15) . .
C43C C44C C47C O48C -170.4(8) . .
C43C C44C C47C O49C 8.9(12) . .
C44A C45A C46A C41A 1.8(14) . .
C44A C47A O49A Mn2 56.4(10) . 3_766
C44A C47A O49A Mn3 -168.3(6) . 3_766
C44B C45B C46B C41B -0.3(12) . .
C44B C47B O48B Mn1 169.3(6) . 3_567
C44B C47B O48B Mn2 -70.8(8) . 3_567
C44B C47B O49B Mn1 -169.9(7) . 3_567
C44C C45C C46C C41C 2.1(15) . .
C44C C47C O48C Mn2 174.5(7) . 2_646
C44C C47C O49C Mn3 177.2(5) . 2_646
C45A C44A C47A O48A -162.5(8) . .
C45A C44A C47A O49A 15.9(11) . .
C45B C44B C47B Mn1 43(3) . 3_567
C45B C44B C47B O48B -6.1(11) . .
C45B C44B C47B O49B 171.4(7) . .
C45C C44C C47C O48C 6.5(12) . .
C45C C44C C47C O49C -174.2(8) . .
C46A C41A C42A C43A 4.9(12) . .
C46B C41B C42B C43B -3.1(12) . .
C46C C41C C42C C43C -0.9(15) . .
C47A C44A C45A C46A -177.9(8) . .
C47B C44B C45B C46B 175.5(7) . .
C47C C44C C45C C46C -178.1(9) . .
O48A C47A O49A Mn2 -125.2(7) . 3_766
O48A C47A O49A Mn3 10.1(8) . 3_766
O48B C47B O49B Mn1 7.5(7) . 3_567
O48C C47C O49C Mn3 -3.7(12) . 2_646
O49B C47B O48B Mn1 -8.2(7) . 3_567
O49B C47B O48B Mn2 111.7(7) . 3_567
O49C C47C O48C Mn2 -4.7(16) . 2_646
C64 Rh2 C66 O67 69(6) . .
C71 C72 C73 C74 -8(3) . .
C72 C71 C76 C75 -7(2) . .
C72 C73 C74 C75 2(2) . .
C72 C73 C74 C78 178.2(18) . .
C73 C74 C75 C76 0(2) . .
C74 C75 C76 C71 2(2) . .
C76 C71 C72 C73 9(3) . .
C77 C71 C72 C73 -172.6(16) . .
C77 C71 C76 C75 175.5(14) . .
C78 C74 C75 C76 -175.7(15) . .
C81 C82 C83 C84 -2(2) . .
C82 C81 C86 C85 2(2) . .
C82 C83 C84 C85 2(2) . .
C82 C83 C84 C88 -179.5(12) . .
C83 C84 C85 C86 -1(2) . .
C84 C85 C86 C81 -2(2) . .
C86 C81 C82 C83 -0.5(17) . .
C87 C81 C82 C83 -178.2(13) . .
C87 C81 C86 C85 179.8(14) . .
C88 C84 C85 C86 -179.0(14) . .
C91 C92 C93 C94 12(4) . .
C92 C91 C96 C95 -3(2) . .
C92 C93 C94 C95 -10(4) . .
C92 C93 C94 C98 164(2) . .
C93 C94 C95 C96 1(4) . .
C94 C95 C96 C91 6(3) . .
C96 C91 C92 C93 -5(3) . .
C97 C91 C92 C93 174(2) . .
C97 C91 C96 C95 177.4(14) . .
C98 C94 C95 C96 -173(2) . .
C102 C101 C106 C102 -2.6(19) . 3_567
C106 C101 C102 C106 2.6(19) . 3_567
C107 C101 C102 C106 -178.6(12) . 3_567
C107 C101 C106 C102 178.6(12) . 3_567
C111 C112 C113 C111 -2(2) . 3_766
C113 C111 C112 C113 1(2) 3_766 .
